data_4117273
loop_
_publ_author_name
'Yan-Zhen Zheng'
'Marco Evangelisti'
'Floriana Tuna'
'Richard E. P. Winpenny'

_publ_section_title
;
 Co-Ln Mixed-Metal Phosphonate Grids and Cages as Molecular Magnetic
 Refrigerants
;
_journal_name_full 'Journal of the American Chemical Society'
_journal_page_first 1057
_journal_page_last 1065
_journal_paper_doi 10.1021/ja208367k
_journal_volume 134
_journal_year 2012
_chemical_formula_sum 'C123 H191 Co4 Dy6 N3 O50 P6'
_chemical_formula_weight 3908.33
_chemical_name_systematic
; 
 ? 
;
_space_group_IT_number 2
_symmetry_cell_setting triclinic
_symmetry_space_group_name_Hall '-P 1'
_symmetry_space_group_name_H-M 'P -1'
_atom_sites_solution_hydrogens geom
_atom_sites_solution_primary direct
_atom_sites_solution_secondary difmap
_audit_creation_method SHELXL-97
_cell_angle_alpha 100.140(2)
_cell_angle_beta 102.999(2)
_cell_angle_gamma 96.596(2)
_cell_formula_units_Z 2
_cell_length_a 15.2822(19)
_cell_length_b 19.968(3)
_cell_length_c 28.174(4)
_cell_measurement_temperature 100(2)
_cell_volume 8139(2)
_computing_cell_refinement 'Bruker SMART'
_computing_data_collection 'Bruker SMART'
_computing_data_reduction 'Bruker SAINT'
_computing_molecular_graphics 'Bruker SHELXTL'
_computing_publication_material 'Bruker SHELXTL'
_computing_structure_refinement 'SHELXL-97 (Sheldrick, 1997)'
_computing_structure_solution 'SHELXS-97 (Sheldrick, 1990)'
_diffrn_ambient_temperature 100(2)
_diffrn_measured_fraction_theta_full 0.994
_diffrn_measured_fraction_theta_max 0.994
_diffrn_radiation_monochromator graphite
_diffrn_radiation_source 'fine-focus sealed tube'
_diffrn_radiation_type MoK\a
_diffrn_radiation_wavelength 0.71073
_diffrn_reflns_av_R_equivalents 0.0827
_diffrn_reflns_av_sigmaI/netI 0.1311
_diffrn_reflns_limit_h_max 16
_diffrn_reflns_limit_h_min -16
_diffrn_reflns_limit_k_max 22
_diffrn_reflns_limit_k_min -22
_diffrn_reflns_limit_l_max 31
_diffrn_reflns_limit_l_min -31
_diffrn_reflns_number 49215
_diffrn_reflns_theta_full 23.25
_diffrn_reflns_theta_max 23.25
_diffrn_reflns_theta_min 1.39
_exptl_absorpt_coefficient_mu 3.247
_exptl_absorpt_correction_T_max 0.8545
_exptl_absorpt_correction_T_min 0.3228
_exptl_absorpt_correction_type multi-scan
_exptl_absorpt_process_details SADABS
_exptl_crystal_colour purple
_exptl_crystal_density_diffrn 1.595
_exptl_crystal_description needle
_exptl_crystal_F_000 3888
_exptl_crystal_size_max 0.45
_exptl_crystal_size_mid 0.15
_exptl_crystal_size_min 0.05
_refine_diff_density_max 6.440
_refine_diff_density_min -2.810
_refine_diff_density_rms 0.326
_refine_ls_extinction_method none
_refine_ls_goodness_of_fit_ref 1.147
_refine_ls_hydrogen_treatment constr
_refine_ls_matrix_type full
_refine_ls_number_parameters 1675
_refine_ls_number_reflns 23231
_refine_ls_number_restraints 2636
_refine_ls_restrained_S_all 1.102
_refine_ls_R_factor_all 0.1754
_refine_ls_R_factor_gt 0.1266
_refine_ls_shift/su_max 0.003
_refine_ls_shift/su_mean 0.000
_refine_ls_structure_factor_coef Fsqd
_refine_ls_weighting_details 'calc w=1/[\s^2^(Fo^2^)+(0.1277P)^2^+343.9973P] where P=(Fo^2^+2Fc^2^)/3'
_refine_ls_weighting_scheme calc
_refine_ls_wR_factor_gt 0.2948
_refine_ls_wR_factor_ref 0.3222
_reflns_number_gt 15218
_reflns_number_total 23231
_reflns_threshold_expression >2sigma(I)
_cod_data_source_file ja208367k_si_006.cif
_cod_data_source_block codym
_cod_original_cell_volume 8138.7(18)
_cod_database_code 4117273

loop_
_symmetry_equiv_pos_as_xyz
'x, y, z'
'-x, -y, -z'

loop_
_atom_site_label
_atom_site_type_symbol
_atom_site_fract_x
_atom_site_fract_y
_atom_site_fract_z
_atom_site_U_iso_or_equiv
_atom_site_adp_type
_atom_site_occupancy
_atom_site_symmetry_multiplicity
_atom_site_calc_flag
_atom_site_refinement_flags
Dy1 Dy 0.10861(8) 0.79206(7) 0.36664(4) 0.0315(3) Uani 1 1 d U
Dy2 Dy 0.27635(7) 0.81651(6) 0.28076(4) 0.0254(3) Uani 1 1 d U
Dy3 Dy 0.22996(7) 0.91109(6) 0.16861(4) 0.0273(3) Uani 1 1 d U
Dy4 Dy 0.35877(8) 0.67055(7) 0.12061(5) 0.0343(3) Uani 1 1 d U
Dy5 Dy 0.31786(8) 0.52270(6) 0.19200(5) 0.0319(3) Uani 1 1 d U
Dy6 Dy 0.26699(8) 0.56646(7) 0.32257(5) 0.0309(3) Uani 1 1 d U
Co1 Co 0.0685(2) 0.9900(2) 0.35250(14) 0.0396(9) Uani 1 1 d U
Co2 Co 0.1572(3) 0.6357(2) 0.42059(15) 0.0516(10) Uani 1 1 d DU
Co3 Co 0.3422(2) 0.8328(2) 0.07503(14) 0.0435(9) Uani 1 1 d U
Co4 Co 0.2358(2) 1.01763(18) 0.29630(13) 0.0339(8) Uani 1 1 d U
P1 P 0.3919(4) 0.6681(3) 0.2541(2) 0.0274(12) Uani 1 1 d U
P2 P 0.2928(4) 0.7399(3) 0.3904(2) 0.0276(12) Uani 1 1 d U
P3 P 0.1002(4) 0.8797(3) 0.2621(2) 0.0287(12) Uani 1 1 d U
P4 P 0.4069(4) 0.8464(4) 0.1895(3) 0.0311(13) Uani 1 1 d U
P5 P 0.0825(4) 0.6189(4) 0.3020(3) 0.0372(14) Uani 1 1 d U
P6 P 0.1855(4) 0.7372(4) 0.0992(2) 0.0323(13) Uani 1 1 d U
O1 O 0.3654(10) 0.6451(8) 0.1974(6) 0.028(2) Uani 1 1 d U
O2 O 0.3485(10) 0.6041(8) 0.2705(6) 0.0278(19) Uani 1 1 d U
O3 O 0.3645(11) 0.7354(8) 0.2738(6) 0.031(2) Uani 1 1 d U
O4 O 0.2601(10) 0.7859(8) 0.3520(6) 0.029(2) Uani 1 1 d U
O5 O 0.3172(11) 0.6730(8) 0.3670(6) 0.031(2) Uani 1 1 d U
O6 O 0.2132(11) 0.7300(9) 0.4139(6) 0.034(2) Uani 1 1 d U
O7 O 0.1212(10) 0.8274(8) 0.2953(6) 0.027(2) Uani 1 1 d U
O8 O 0.1247(12) 0.9562(9) 0.2962(6) 0.036(2) Uani 1 1 d U
O9 O 0.1707(10) 0.8789(8) 0.2304(6) 0.027(2) Uani 1 1 d U
O10 O 0.4190(10) 0.7745(8) 0.1706(6) 0.029(2) Uani 1 1 d U
O11 O 0.3328(10) 0.8522(8) 0.2201(6) 0.0277(19) Uani 1 1 d U
O12 O 0.3734(10) 0.8843(9) 0.1467(6) 0.032(2) Uani 1 1 d U
O13 O 0.0593(11) 0.6893(9) 0.3146(6) 0.036(2) Uani 1 1 d U
O14 O 0.1474(10) 0.6126(9) 0.2681(6) 0.034(2) Uani 1 1 d U
O15 O 0.1275(11) 0.5933(9) 0.3478(7) 0.039(2) Uani 1 1 d U
O16 O 0.2665(11) 0.7476(9) 0.0752(6) 0.035(2) Uani 1 1 d U
O17 O 0.1666(10) 0.8057(9) 0.1247(6) 0.031(2) Uani 1 1 d U
O18 O 0.2099(10) 0.6878(9) 0.1336(6) 0.032(2) Uani 1 1 d U
O19 O 0.0500(14) 0.6582(11) 0.4448(8) 0.057(3) Uani 1 1 d U
O20 O 0.0319(12) 0.7576(11) 0.4204(7) 0.051(3) Uani 1 1 d U
O21 O 0.1769(13) 0.8933(10) 0.4189(7) 0.046(3) Uani 1 1 d U
O22 O 0.1240(13) 0.9915(10) 0.4223(7) 0.048(3) Uani 1 1 d U
O23 O -0.0110(12) 0.8504(10) 0.3471(7) 0.046(3) Uani 1 1 d U
O24 O -0.0597(12) 0.9458(10) 0.3403(7) 0.048(3) Uani 1 1 d U
O25 O 0.2058(12) 1.0774(10) 0.3560(7) 0.043(3) Uani 1 1 d U
O26 O 0.0650(12) 1.0906(10) 0.3522(7) 0.048(3) Uani 1 1 d U
O27 O 0.1506(12) 1.0560(10) 0.2431(7) 0.045(3) Uani 1 1 d U
O28 O 0.1191(11) 0.9789(10) 0.1729(7) 0.041(3) Uani 1 1 d U
O29 O 0.3435(12) 1.0793(10) 0.2889(7) 0.044(3) Uani 1 1 d U
O30 O 0.3217(12) 1.0032(9) 0.2184(7) 0.042(3) Uani 1 1 d U
O31 O 0.2258(12) 0.9480(10) 0.0975(7) 0.043(3) Uani 1 1 d U
O32 O 0.2918(12) 0.9021(10) 0.0398(7) 0.045(3) Uani 1 1 d U
O33 O 0.4337(14) 0.8075(11) 0.0422(7) 0.053(3) Uani 1 1 d U
O34 O 0.4437(13) 0.7131(10) 0.0713(7) 0.050(3) Uani 1 1 d U
O35 O 0.4749(12) 0.6078(10) 0.1293(7) 0.044(3) Uani 1 1 d U
O36 O 0.4574(12) 0.5236(10) 0.1712(7) 0.043(3) Uani 1 1 d U
O37 O 0.2729(13) 0.5938(10) 0.0472(7) 0.044(3) Uani 1 1 d U
O38 O 0.2824(11) 0.5450(9) 0.1105(6) 0.038(2) Uani 1 1 d U
O39 O 0.2948(14) 0.4108(10) 0.1462(7) 0.050(3) Uani 1 1 d U
O40 O 0.4308(18) 0.3714(15) 0.1560(10) 0.094(7) Uani 1 1 d U
H40B H 0.4542 0.4132 0.1630 0.141 Uiso 1 1 calc R
O41 O 0.4108(12) 0.4733(9) 0.2494(7) 0.039(3) Uani 1 1 d U
O42 O 0.3810(12) 0.4970(9) 0.3247(7) 0.039(3) Uani 1 1 d U
O43 O 0.2202(11) 0.4787(9) 0.2361(7) 0.038(2) Uani 1 1 d U
O44 O 0.1661(12) 0.4613(9) 0.2986(7) 0.044(3) Uani 1 1 d U
O45 O 0.2815(13) 0.5453(10) 0.4010(7) 0.049(3) Uani 1 1 d U
O46 O 0.1910(15) 0.5580(12) 0.4484(8) 0.062(3) Uani 1 1 d U
O47 O 0.4151(10) 0.8813(9) 0.3348(6) 0.034(3) Uani 1 1 d U
O48 O 0.3037(11) 0.9403(9) 0.3226(6) 0.035(2) Uani 1 1 d U
O49W O 0.1767(10) 0.5653(9) 0.1756(6) 0.033(3) Uani 1 1 d U
H49A H 0.1242 0.5369 0.1534 0.039 Uiso 1 1 calc R
H49B H 0.1731 0.6108 0.1912 0.039 Uiso 1 1 calc R
O50W O 0.1779(11) 0.7207(8) 0.2228(6) 0.031(3) Uani 1 1 d U
H50D H 0.2004 0.6792 0.2136 0.037 Uiso 1 1 calc R
H50E H 0.1163 0.7242 0.2089 0.037 Uiso 1 1 calc R
C1 C 0.5140(15) 0.6779(14) 0.2748(9) 0.033(3) Uani 1 1 d U
H1A H 0.5332 0.6341 0.2617 0.040 Uiso 1 1 calc R
H1B H 0.5409 0.7140 0.2599 0.040 Uiso 1 1 calc R
C2 C 0.5526(17) 0.6962(14) 0.3295(10) 0.036(3) Uani 1 1 d U
C3 C 0.5791(18) 0.6464(15) 0.3567(10) 0.045(4) Uani 1 1 d U
H3A H 0.5709 0.6000 0.3392 0.054 Uiso 1 1 calc R
C4 C 0.616(2) 0.6609(16) 0.4066(11) 0.050(4) Uani 1 1 d U
H4A H 0.6303 0.6252 0.4239 0.060 Uiso 1 1 calc R
C5 C 0.632(2) 0.7292(15) 0.4318(11) 0.049(4) Uani 1 1 d U
H5A H 0.6619 0.7406 0.4663 0.059 Uiso 1 1 calc R
C6 C 0.6058(18) 0.7788(15) 0.4087(10) 0.043(4) Uani 1 1 d U
H6A H 0.6144 0.8249 0.4268 0.052 Uiso 1 1 calc R
C7 C 0.5652(17) 0.7623(14) 0.3568(10) 0.040(4) Uani 1 1 d U
H7A H 0.5462 0.7978 0.3405 0.048 Uiso 1 1 calc R
C8 C 0.3885(17) 0.7910(14) 0.4364(10) 0.039(4) Uani 1 1 d U
H8A H 0.4387 0.7992 0.4202 0.047 Uiso 1 1 calc R
H8B H 0.3717 0.8363 0.4480 0.047 Uiso 1 1 calc R
C9 C 0.4244(19) 0.7616(15) 0.4818(11) 0.047(4) Uani 1 1 d U
C10 C 0.449(2) 0.6966(16) 0.4781(12) 0.052(4) Uani 1 1 d U
H10A H 0.4391 0.6677 0.4462 0.063 Uiso 1 1 calc R
C11 C 0.487(2) 0.6728(17) 0.5207(12) 0.056(4) Uani 1 1 d U
H11A H 0.5030 0.6280 0.5177 0.068 Uiso 1 1 calc R
C12 C 0.499(2) 0.7118(17) 0.5638(12) 0.060(4) Uani 1 1 d U
H12A H 0.5283 0.6959 0.5922 0.072 Uiso 1 1 calc R
C13 C 0.474(2) 0.7747(17) 0.5704(12) 0.059(4) Uani 1 1 d U
H13A H 0.4816 0.8018 0.6028 0.071 Uiso 1 1 calc R
C14 C 0.435(2) 0.7984(17) 0.5277(11) 0.054(4) Uani 1 1 d U
H14A H 0.4152 0.8421 0.5316 0.065 Uiso 1 1 calc R
C15 C -0.0148(16) 0.8602(14) 0.2231(10) 0.038(4) Uani 1 1 d U
H15A H -0.0559 0.8647 0.2458 0.045 Uiso 1 1 calc R
H15B H -0.0226 0.8973 0.2041 0.045 Uiso 1 1 calc R
C16 C -0.0486(19) 0.7969(15) 0.1885(11) 0.047(4) Uani 1 1 d U
C17 C -0.093(2) 0.7958(17) 0.1397(11) 0.056(4) Uani 1 1 d U
H17A H -0.0967 0.8382 0.1290 0.067 Uiso 1 1 calc R
C18 C -0.133(2) 0.7333(17) 0.1055(13) 0.062(5) Uani 1 1 d U
H18A H -0.1633 0.7336 0.0721 0.075 Uiso 1 1 calc R
C19 C -0.128(2) 0.6733(18) 0.1210(12) 0.063(5) Uani 1 1 d U
H19A H -0.1585 0.6313 0.0988 0.075 Uiso 1 1 calc R
C20 C -0.081(2) 0.6719(17) 0.1677(12) 0.060(4) Uani 1 1 d U
H20A H -0.0747 0.6297 0.1782 0.071 Uiso 1 1 calc R
C21 C -0.043(2) 0.7345(16) 0.1990(12) 0.053(4) Uani 1 1 d U
H21A H -0.0092 0.7334 0.2315 0.064 Uiso 1 1 calc R
C22 C 0.5111(17) 0.8943(15) 0.2292(10) 0.044(4) Uani 1 1 d U
H22A H 0.4989 0.9403 0.2431 0.053 Uiso 1 1 calc R
H22B H 0.5286 0.8711 0.2574 0.053 Uiso 1 1 calc R
C23 C 0.5900(11) 0.9046(10) 0.2084(7) 0.052(4) Uani 1 1 d GU
C24 C 0.6346(13) 0.9713(9) 0.2141(7) 0.059(4) Uani 1 1 d GU
H24A H 0.6141 1.0092 0.2315 0.071 Uiso 1 1 calc R
C25 C 0.7090(13) 0.9827(8) 0.1942(8) 0.066(5) Uani 1 1 d GU
H25A H 0.7395 1.0283 0.1981 0.080 Uiso 1 1 calc R
C26 C 0.7390(12) 0.9273(11) 0.1687(8) 0.070(5) Uani 1 1 d GU
H26A H 0.7899 0.9351 0.1551 0.084 Uiso 1 1 calc R
C27 C 0.6944(14) 0.8606(10) 0.1630(8) 0.066(5) Uani 1 1 d GU
H27A H 0.7148 0.8228 0.1456 0.080 Uiso 1 1 calc R
C28 C 0.6199(13) 0.8493(8) 0.1829(8) 0.060(4) Uani 1 1 d GU
H28A H 0.5895 0.8037 0.1790 0.071 Uiso 1 1 calc R
C29 C -0.024(2) 0.5585(18) 0.2697(13) 0.065(4) Uani 1 1 d U
H29A H -0.0536 0.5744 0.2397 0.078 Uiso 1 1 calc R
H29B H -0.0083 0.5124 0.2587 0.078 Uiso 1 1 calc R
C30 C -0.0869(15) 0.5529(14) 0.3014(9) 0.078(4) Uani 1 1 d GU
C31 C -0.0911(16) 0.5056(12) 0.3319(10) 0.090(5) Uani 1 1 d GU
H31A H -0.0502 0.4731 0.3335 0.108 Uiso 1 1 calc R
C32 C -0.1551(19) 0.5057(13) 0.3600(9) 0.094(5) Uani 1 1 d GU
H32A H -0.1579 0.4733 0.3809 0.112 Uiso 1 1 calc R
C33 C -0.2149(16) 0.5532(15) 0.3577(9) 0.093(5) Uani 1 1 d GU
H33A H -0.2586 0.5533 0.3769 0.112 Uiso 1 1 calc R
C34 C -0.2107(16) 0.6005(12) 0.3272(10) 0.089(5) Uani 1 1 d GU
H34A H -0.2515 0.6330 0.3256 0.107 Uiso 1 1 calc R
C35 C -0.1467(18) 0.6004(12) 0.2991(9) 0.085(5) Uani 1 1 d GU
H35A H -0.1438 0.6328 0.2782 0.102 Uiso 1 1 calc R
C36 C 0.083(2) 0.6944(16) 0.0522(11) 0.055(4) Uani 1 1 d U
H36A H 0.0977 0.6525 0.0328 0.066 Uiso 1 1 calc R
H36B H 0.0369 0.6794 0.0691 0.066 Uiso 1 1 calc R
C37 C 0.0431(16) 0.7373(12) 0.0162(8) 0.070(4) Uani 1 1 d GU
C38 C 0.0547(16) 0.7305(12) -0.0319(9) 0.080(5) Uani 1 1 d GU
H38A H 0.0877 0.6966 -0.0439 0.097 Uiso 1 1 calc R
C39 C 0.0180(18) 0.7734(14) -0.0622(7) 0.085(5) Uani 1 1 d GU
H39A H 0.0259 0.7688 -0.0951 0.102 Uiso 1 1 calc R
C40 C -0.0302(18) 0.8230(12) -0.0446(9) 0.090(5) Uani 1 1 d GU
H40A H -0.0553 0.8523 -0.0654 0.108 Uiso 1 1 calc R
C41 C -0.0418(17) 0.8297(12) 0.0035(10) 0.087(5) Uani 1 1 d GU
H41A H -0.0748 0.8636 0.0156 0.104 Uiso 1 1 calc R
C42 C -0.0051(17) 0.7869(13) 0.0339(7) 0.080(5) Uani 1 1 d GU
H42A H -0.0130 0.7915 0.0667 0.096 Uiso 1 1 calc R
C43 C 0.025(2) 0.7166(18) 0.4480(12) 0.059(3) Uani 1 1 d U
C44 C -0.031(2) 0.7329(19) 0.4877(13) 0.064(4) Uani 1 1 d U
C45 C -0.118(2) 0.6902(19) 0.4709(14) 0.076(6) Uani 1 1 d U
H45A H -0.1546 0.7050 0.4424 0.115 Uiso 1 1 calc R
H45B H -0.1492 0.6941 0.4979 0.115 Uiso 1 1 calc R
H45C H -0.1104 0.6422 0.4607 0.115 Uiso 1 1 calc R
C46 C 0.020(3) 0.701(2) 0.5360(14) 0.083(6) Uani 1 1 d U
H46A H -0.0124 0.7082 0.5624 0.124 Uiso 1 1 calc R
H46B H 0.0831 0.7239 0.5489 0.124 Uiso 1 1 calc R
H46C H 0.0187 0.6511 0.5250 0.124 Uiso 1 1 calc R
C47 C -0.027(3) 0.8038(19) 0.5053(14) 0.076(6) Uani 1 1 d U
H47A H -0.0571 0.8243 0.4781 0.114 Uiso 1 1 calc R
H47B H 0.0365 0.8259 0.5179 0.114 Uiso 1 1 calc R
H47C H -0.0582 0.8106 0.5323 0.114 Uiso 1 1 calc R
C48 C -0.077(2) 0.8829(17) 0.3393(11) 0.051(3) Uani 1 1 d U
C49 C -0.175(2) 0.8496(17) 0.3329(12) 0.058(4) Uani 1 1 d U
C50 C -0.199(3) 0.7909(19) 0.2881(13) 0.076(6) Uani 1 1 d U
H50A H -0.1967 0.8091 0.2582 0.114 Uiso 1 1 calc R
H50B H -0.2598 0.7663 0.2844 0.114 Uiso 1 1 calc R
H50C H -0.1545 0.7592 0.2927 0.114 Uiso 1 1 calc R
C51 C -0.178(3) 0.8185(19) 0.3792(13) 0.075(6) Uani 1 1 d U
H51A H -0.1636 0.8556 0.4090 0.113 Uiso 1 1 calc R
H51B H -0.1342 0.7867 0.3830 0.113 Uiso 1 1 calc R
H51C H -0.2396 0.7934 0.3749 0.113 Uiso 1 1 calc R
C52 C -0.235(2) 0.8988(18) 0.3290(14) 0.072(6) Uani 1 1 d U
H52A H -0.2328 0.9181 0.2995 0.108 Uiso 1 1 calc R
H52B H -0.2155 0.9359 0.3588 0.108 Uiso 1 1 calc R
H52C H -0.2968 0.8766 0.3260 0.108 Uiso 1 1 calc R
C53 C 0.166(2) 0.9478(16) 0.4426(11) 0.049(3) Uani 1 1 d U
C54 C 0.198(2) 0.9685(16) 0.4994(11) 0.052(4) Uani 1 1 d U
C55 C 0.244(2) 0.9150(17) 0.5192(12) 0.060(6) Uani 1 1 d U
H55A H 0.2653 0.9290 0.5556 0.089 Uiso 1 1 calc R
H55B H 0.2966 0.9089 0.5051 0.089 Uiso 1 1 calc R
H55C H 0.2018 0.8715 0.5102 0.089 Uiso 1 1 calc R
C56 C 0.117(2) 0.9779(17) 0.5204(12) 0.060(6) Uani 1 1 d U
H56A H 0.1373 0.9914 0.5568 0.089 Uiso 1 1 calc R
H56B H 0.0744 0.9345 0.5109 0.089 Uiso 1 1 calc R
H56C H 0.0872 1.0139 0.5071 0.089 Uiso 1 1 calc R
C57 C 0.261(2) 1.0369(16) 0.5146(12) 0.060(6) Uani 1 1 d U
H57A H 0.2812 1.0496 0.5510 0.089 Uiso 1 1 calc R
H57B H 0.2279 1.0722 0.5021 0.089 Uiso 1 1 calc R
H57C H 0.3134 1.0333 0.5005 0.089 Uiso 1 1 calc R
C58 C 0.1461(19) 1.1179(15) 0.3568(11) 0.045(3) Uani 1 1 d U
C59 C 0.178(2) 1.1914(16) 0.3676(11) 0.050(4) Uani 1 1 d U
C60 C 0.244(2) 1.2110(16) 0.3353(12) 0.056(5) Uani 1 1 d U
H60A H 0.2963 1.1868 0.3416 0.085 Uiso 1 1 calc R
H60B H 0.2651 1.2609 0.3442 0.085 Uiso 1 1 calc R
H60C H 0.2119 1.1977 0.3000 0.085 Uiso 1 1 calc R
C61 C 0.101(2) 1.2289(16) 0.3580(12) 0.054(5) Uani 1 1 d U
H61A H 0.0589 1.2171 0.3780 0.081 Uiso 1 1 calc R
H61B H 0.0694 1.2161 0.3226 0.081 Uiso 1 1 calc R
H61C H 0.1235 1.2786 0.3672 0.081 Uiso 1 1 calc R
C62 C 0.2280(19) 1.2124(15) 0.4207(10) 0.048(5) Uani 1 1 d U
H62A H 0.1878 1.2002 0.4415 0.072 Uiso 1 1 calc R
H62B H 0.2485 1.2624 0.4291 0.072 Uiso 1 1 calc R
H62C H 0.2808 1.1887 0.4266 0.072 Uiso 1 1 calc R
C63 C 0.3540(19) 1.0597(15) 0.2457(11) 0.043(3) Uani 1 1 d U
C64 C 0.408(2) 1.1130(15) 0.2268(11) 0.048(4) Uani 1 1 d U
C65 C 0.440(2) 1.0806(16) 0.1837(11) 0.052(5) Uani 1 1 d U
H65A H 0.4833 1.0505 0.1944 0.078 Uiso 1 1 calc R
H65B H 0.4695 1.1166 0.1703 0.078 Uiso 1 1 calc R
H65C H 0.3878 1.0534 0.1578 0.078 Uiso 1 1 calc R
C66 C 0.487(2) 1.1590(16) 0.2674(11) 0.054(5) Uani 1 1 d U
H66A H 0.5320 1.1309 0.2796 0.081 Uiso 1 1 calc R
H66B H 0.4634 1.1805 0.2951 0.081 Uiso 1 1 calc R
H66C H 0.5151 1.1949 0.2535 0.081 Uiso 1 1 calc R
C67 C 0.340(2) 1.1615(15) 0.2095(11) 0.052(5) Uani 1 1 d U
H67A H 0.2875 1.1345 0.1835 0.077 Uiso 1 1 calc R
H67B H 0.3700 1.1971 0.1961 0.077 Uiso 1 1 calc R
H67C H 0.3185 1.1833 0.2379 0.077 Uiso 1 1 calc R
C68 C 0.2514(19) 0.9486(16) 0.0576(11) 0.046(3) Uani 1 1 d U
C69 C 0.222(2) 1.0020(16) 0.0270(11) 0.051(4) Uani 1 1 d U
C70 C 0.118(2) 0.9902(17) 0.0116(12) 0.058(5) Uani 1 1 d U
H70A H 0.0959 0.9443 -0.0097 0.087 Uiso 1 1 calc R
H70B H 0.0975 1.0252 -0.0067 0.087 Uiso 1 1 calc R
H70C H 0.0946 0.9935 0.0414 0.087 Uiso 1 1 calc R
C71 C 0.254(2) 0.9971(17) -0.0194(12) 0.062(6) Uani 1 1 d U
H71A H 0.3207 1.0043 -0.0111 0.092 Uiso 1 1 calc R
H71B H 0.2320 1.0323 -0.0371 0.092 Uiso 1 1 calc R
H71C H 0.2303 0.9513 -0.0408 0.092 Uiso 1 1 calc R
C72 C 0.247(2) 1.0707(16) 0.0584(12) 0.065(6) Uani 1 1 d U
H72A H 0.3139 1.0820 0.0701 0.098 Uiso 1 1 calc R
H72B H 0.2209 1.0722 0.0871 0.098 Uiso 1 1 calc R
H72C H 0.2245 1.1042 0.0392 0.098 Uiso 1 1 calc R
C73 C 0.462(2) 0.7497(18) 0.0443(12) 0.057(3) Uani 1 1 d U
C74 C 0.535(2) 0.7316(19) 0.0122(13) 0.065(4) Uani 1 1 d U
C75 C 0.491(3) 0.682(2) -0.0298(14) 0.086(6) Uani 1 1 d U
H75A H 0.5337 0.6711 -0.0499 0.129 Uiso 1 1 calc R
H75B H 0.4406 0.7004 -0.0494 0.129 Uiso 1 1 calc R
H75C H 0.4663 0.6409 -0.0200 0.129 Uiso 1 1 calc R
C76 C 0.586(3) 0.7969(19) 0.0057(14) 0.081(6) Uani 1 1 d U
H76A H 0.6305 0.7855 -0.0132 0.121 Uiso 1 1 calc R
H76B H 0.6170 0.8255 0.0385 0.121 Uiso 1 1 calc R
H76C H 0.5429 0.8222 -0.0124 0.121 Uiso 1 1 calc R
C77 C 0.602(3) 0.696(2) 0.0436(14) 0.081(6) Uani 1 1 d U
H77A H 0.6491 0.6847 0.0264 0.122 Uiso 1 1 calc R
H77B H 0.5696 0.6533 0.0485 0.122 Uiso 1 1 calc R
H77C H 0.6301 0.7265 0.0760 0.122 Uiso 1 1 calc R
C78 C 0.507(2) 0.5636(16) 0.1525(11) 0.049(3) Uani 1 1 d U
C79 C 0.609(2) 0.5598(17) 0.1582(12) 0.055(4) Uani 1 1 d U
C80 C 0.670(2) 0.6278(17) 0.1749(13) 0.068(6) Uani 1 1 d U
H80A H 0.6511 0.6576 0.1516 0.102 Uiso 1 1 calc R
H80B H 0.7327 0.6209 0.1758 0.102 Uiso 1 1 calc R
H80C H 0.6663 0.6495 0.2083 0.102 Uiso 1 1 calc R
C81 C 0.622(2) 0.5287(18) 0.1089(12) 0.068(6) Uani 1 1 d U
H81A H 0.5834 0.4835 0.0963 0.102 Uiso 1 1 calc R
H81B H 0.6860 0.5233 0.1124 0.102 Uiso 1 1 calc R
H81C H 0.6056 0.5589 0.0855 0.102 Uiso 1 1 calc R
C82 C 0.639(2) 0.5126(17) 0.1940(12) 0.069(6) Uani 1 1 d DU
H82A H 0.5993 0.4679 0.1830 0.104 Uiso 1 1 calc RD
H82B H 0.6366 0.5338 0.2277 0.104 Uiso 1 1 calc R
H82C H 0.7021 0.5060 0.1943 0.104 Uiso 1 1 calc R
C83 C 0.2541(19) 0.5420(15) 0.0644(10) 0.043(3) Uani 1 1 d U
C84 C 0.191(2) 0.4770(16) 0.0308(11) 0.053(4) Uani 1 1 d U
C85 C 0.140(2) 0.4929(17) -0.0169(11) 0.062(6) Uani 1 1 d U
H85A H 0.1005 0.4511 -0.0376 0.093 Uiso 1 1 calc R
H85B H 0.1839 0.5093 -0.0347 0.093 Uiso 1 1 calc R
H85C H 0.1036 0.5286 -0.0095 0.093 Uiso 1 1 calc R
C86 C 0.255(2) 0.4284(16) 0.0173(11) 0.057(6) Uani 1 1 d U
H86A H 0.2198 0.3849 -0.0036 0.086 Uiso 1 1 calc R
H86B H 0.2931 0.4194 0.0477 0.086 Uiso 1 1 calc R
H86C H 0.2941 0.4496 -0.0011 0.086 Uiso 1 1 calc R
C87 C 0.125(2) 0.4432(17) 0.0582(12) 0.063(6) Uani 1 1 d U
H87A H 0.0871 0.4017 0.0359 0.095 Uiso 1 1 calc R
H87B H 0.0858 0.4760 0.0679 0.095 Uiso 1 1 calc R
H87C H 0.1604 0.4308 0.0880 0.095 Uiso 1 1 calc R
C88 C 0.340(2) 0.3656(13) 0.1404(11) 0.067(4) Uani 1 1 d DU
C89 C 0.2975(15) 0.2938(13) 0.1112(8) 0.082(5) Uani 1 1 d DU
C90 C 0.4228(19) 0.4678(14) 0.2938(10) 0.040(3) Uani 1 1 d U
C91 C 0.4888(19) 0.4238(14) 0.3145(11) 0.044(4) Uani 1 1 d U
C92 C 0.563(2) 0.4196(16) 0.2878(11) 0.055(5) Uani 1 1 d U
H92A H 0.5366 0.4022 0.2520 0.083 Uiso 1 1 calc R
H92B H 0.6031 0.3883 0.3007 0.083 Uiso 1 1 calc R
H92C H 0.5990 0.4656 0.2932 0.083 Uiso 1 1 calc R
C93 C 0.439(2) 0.3524(15) 0.3060(11) 0.053(5) Uani 1 1 d U
H93A H 0.4131 0.3348 0.2702 0.079 Uiso 1 1 calc R
H93B H 0.3906 0.3526 0.3234 0.079 Uiso 1 1 calc R
H93C H 0.4818 0.3227 0.3188 0.079 Uiso 1 1 calc R
C94 C 0.529(2) 0.4499(15) 0.3711(10) 0.047(5) Uani 1 1 d U
H94A H 0.4798 0.4512 0.3880 0.070 Uiso 1 1 calc R
H94B H 0.5640 0.4964 0.3774 0.070 Uiso 1 1 calc R
H94C H 0.5694 0.4188 0.3838 0.070 Uiso 1 1 calc R
C95 C 0.1649(19) 0.4407(15) 0.2543(11) 0.044(3) Uani 1 1 d U
C96 C 0.114(2) 0.3766(16) 0.2239(12) 0.056(4) Uani 1 1 d U
C97 C 0.069(2) 0.3886(18) 0.1737(12) 0.069(6) Uani 1 1 d U
H97A H 0.0288 0.4227 0.1774 0.104 Uiso 1 1 calc R
H97B H 0.0340 0.3452 0.1527 0.104 Uiso 1 1 calc R
H97C H 0.1162 0.4056 0.1580 0.104 Uiso 1 1 calc R
C98 C 0.178(2) 0.3241(17) 0.2182(13) 0.065(6) Uani 1 1 d U
H98A H 0.2250 0.3420 0.2032 0.098 Uiso 1 1 calc R
H98B H 0.1431 0.2808 0.1967 0.098 Uiso 1 1 calc R
H98C H 0.2061 0.3157 0.2510 0.098 Uiso 1 1 calc R
C99 C 0.039(2) 0.3477(17) 0.2466(12) 0.061(6) Uani 1 1 d U
H99A H -0.0032 0.3810 0.2498 0.092 Uiso 1 1 calc R
H99B H 0.0662 0.3395 0.2795 0.092 Uiso 1 1 calc R
H99C H 0.0050 0.3043 0.2248 0.092 Uiso 1 1 calc R
C100 C 0.2458(18) 0.5224(13) 0.4319(10) 0.061(3) Uani 1 1 d DU
C101 C 0.2857(13) 0.4639(11) 0.4524(7) 0.073(4) Uani 1 1 d DU
C102 C 0.3789(16) 0.4908(17) 0.4845(10) 0.086(6) Uani 1 1 d DU
H10B H 0.4045 0.4536 0.4984 0.129 Uiso 1 1 calc R
H10C H 0.3762 0.5280 0.5116 0.129 Uiso 1 1 calc R
H10D H 0.4175 0.5086 0.4645 0.129 Uiso 1 1 calc R
C103 C 0.290(2) 0.4089(13) 0.4106(10) 0.082(6) Uani 1 1 d DU
H10E H 0.3154 0.3710 0.4238 0.123 Uiso 1 1 calc R
H10F H 0.3294 0.4276 0.3912 0.123 Uiso 1 1 calc R
H10G H 0.2290 0.3917 0.3890 0.123 Uiso 1 1 calc R
C104 C 0.228(2) 0.4358(16) 0.4822(11) 0.092(7) Uani 1 1 d DU
H10H H 0.2540 0.3985 0.4957 0.138 Uiso 1 1 calc R
H10I H 0.1665 0.4179 0.4610 0.138 Uiso 1 1 calc R
H10J H 0.2248 0.4724 0.5097 0.138 Uiso 1 1 calc R
C105 C 0.3905(17) 0.9383(14) 0.3481(9) 0.035(3) Uani 1 1 d U
C106 C 0.4468(17) 0.9946(14) 0.3856(9) 0.037(3) Uani 1 1 d U
C107 C 0.3955(19) 1.0496(14) 0.4056(10) 0.045(5) Uani 1 1 d U
H10K H 0.3684 1.0716 0.3786 0.068 Uiso 1 1 calc R
H10L H 0.4377 1.0843 0.4324 0.068 Uiso 1 1 calc R
H10M H 0.3474 1.0282 0.4185 0.068 Uiso 1 1 calc R
C108 C 0.5222(18) 1.0225(14) 0.3647(10) 0.043(5) Uani 1 1 d U
H10N H 0.4969 1.0439 0.3371 0.064 Uiso 1 1 calc R
H10O H 0.5527 0.9848 0.3527 0.064 Uiso 1 1 calc R
H10P H 0.5663 1.0570 0.3908 0.064 Uiso 1 1 calc R
C109 C 0.4912(18) 0.9637(14) 0.4308(9) 0.040(5) Uani 1 1 d U
H10Q H 0.5304 1.0007 0.4571 0.061 Uiso 1 1 calc R
H10R H 0.5278 0.9296 0.4199 0.061 Uiso 1 1 calc R
H10S H 0.4435 0.9415 0.4435 0.061 Uiso 1 1 calc R
C112 C 0.0233(18) 1.0660(14) 0.1826(10) 0.041(4) Uani 1 1 d U
C113 C -0.0300(19) 1.0295(15) 0.1308(10) 0.048(5) Uani 1 1 d U
H11B H -0.0810 1.0533 0.1196 0.072 Uiso 1 1 calc R
H11C H -0.0533 0.9818 0.1311 0.072 Uiso 1 1 calc R
H11D H 0.0099 1.0296 0.1080 0.072 Uiso 1 1 calc R
C114 C 0.0610(19) 1.1364(14) 0.1800(11) 0.047(5) Uani 1 1 d U
H11E H 0.0961 1.1613 0.2133 0.070 Uiso 1 1 calc R
H11F H 0.0112 1.1608 0.1680 0.070 Uiso 1 1 calc R
H11G H 0.1008 1.1338 0.1571 0.070 Uiso 1 1 calc R
C115 C -0.0335(19) 1.0702(16) 0.2186(11) 0.050(5) Uani 1 1 d U
H11H H 0.0035 1.0953 0.2513 0.075 Uiso 1 1 calc R
H11I H -0.0578 1.0236 0.2208 0.075 Uiso 1 1 calc R
H11J H -0.0839 1.0946 0.2074 0.075 Uiso 1 1 calc R
C116 C 0.1048(18) 1.0311(15) 0.2002(10) 0.042(3) Uani 1 1 d U
C117 C 0.253(2) 0.2967(19) 0.0593(9) 0.110(7) Uani 1 1 d DU
H11K H 0.2247 0.2502 0.0406 0.165 Uiso 1 1 calc R
H11L H 0.2978 0.3159 0.0435 0.165 Uiso 1 1 calc R
H11M H 0.2055 0.3261 0.0596 0.165 Uiso 1 1 calc R
C118 C 0.369(2) 0.2495(15) 0.1106(13) 0.106(7) Uani 1 1 d DU
H11N H 0.3418 0.2030 0.0914 0.158 Uiso 1 1 calc R
H11O H 0.3988 0.2470 0.1448 0.158 Uiso 1 1 calc R
H11P H 0.4147 0.2692 0.0951 0.158 Uiso 1 1 calc R
C119 C 0.229(2) 0.2639(17) 0.1348(13) 0.111(7) Uani 1 1 d DU
H11Q H 0.2014 0.2175 0.1156 0.166 Uiso 1 1 calc R
H11R H 0.1820 0.2931 0.1355 0.166 Uiso 1 1 calc R
H11S H 0.2590 0.2613 0.1690 0.166 Uiso 1 1 calc R
N1 N 0.242(3) 0.674(3) 0.5077(7) 0.060(5) Uani 0.50 1 d PDU
C110 C 0.259(4) 0.692(3) 0.5499(9) 0.058(6) Uani 0.50 1 d PDU
C111 C 0.269(4) 0.691(3) 0.6043(13) 0.060(8) Uani 0.50 1 d PDU
H11T H 0.3185 0.7277 0.6244 0.090 Uiso 0.50 1 calc PR
H11U H 0.2827 0.6465 0.6107 0.090 Uiso 0.50 1 calc PR
H11V H 0.2120 0.6994 0.6131 0.090 Uiso 0.50 1 calc PR
N1S N 0.624(6) 0.249(3) 0.196(2) 0.31(6) Uiso 0.50 1 d PDU
C1S C 0.662(6) 0.304(3) 0.200(2) 0.32(6) Uiso 0.50 1 d PDU
C2S C 0.712(6) 0.376(2) 0.206(2) 0.32(6) Uiso 0.50 1 d PDU
H2SA H 0.7751 0.3800 0.2258 0.483 Uiso 0.50 1 d PRD
H2SB H 0.6814 0.4095 0.2231 0.483 Uiso 0.50 1 d PRD
H2SC H 0.7129 0.3854 0.1732 0.483 Uiso 0.50 1 d PRD
N2S N 0.140(4) 0.907(3) 0.668(2) 0.20(2) Uiso 1 1 d DU
C3S C 0.205(5) 0.894(4) 0.659(3) 0.194(19) Uiso 1 1 d DU
C4S C 0.294(4) 0.868(4) 0.662(3) 0.19(2) Uiso 1 1 d DU
H4SA H 0.2851 0.8236 0.6387 0.288 Uiso 1 1 calc R
H4SB H 0.3185 0.8619 0.6961 0.288 Uiso 1 1 calc R
H4SC H 0.3373 0.9014 0.6537 0.288 Uiso 1 1 calc R
N3S N 0.527(4) -0.044(3) 0.082(2) 0.168(17) Uiso 1 1 d DU
C5S C 0.538(6) 0.013(3) 0.077(3) 0.191(19) Uiso 1 1 d DU
C6S C 0.543(5) 0.087(3) 0.072(3) 0.20(2) Uiso 1 1 d DU
H6SA H 0.6007 0.1031 0.0649 0.305 Uiso 1 1 calc R
H6SB H 0.5376 0.1161 0.1028 0.305 Uiso 1 1 calc R
H6SC H 0.4924 0.0911 0.0443 0.305 Uiso 1 1 calc R

loop_
_atom_site_aniso_label
_atom_site_aniso_U_11
_atom_site_aniso_U_22
_atom_site_aniso_U_33
_atom_site_aniso_U_23
_atom_site_aniso_U_13
_atom_site_aniso_U_12
Dy1 0.0187(6) 0.0508(8) 0.0283(7) 0.0076(6) 0.0069(5) 0.0185(5)
Dy2 0.0148(6) 0.0339(7) 0.0268(6) 0.0057(5) 0.0004(5) 0.0118(5)
Dy3 0.0125(5) 0.0389(7) 0.0315(7) 0.0135(5) 0.0000(5) 0.0103(5)
Dy4 0.0226(6) 0.0542(9) 0.0340(7) 0.0143(6) 0.0126(5) 0.0193(6)
Dy5 0.0237(6) 0.0354(7) 0.0385(7) 0.0058(6) 0.0096(5) 0.0111(5)
Dy6 0.0234(6) 0.0392(8) 0.0366(7) 0.0148(6) 0.0115(5) 0.0124(5)
Co1 0.0257(18) 0.048(2) 0.045(2) 0.0042(18) 0.0059(16) 0.0172(16)
Co2 0.055(3) 0.057(3) 0.051(2) 0.012(2) 0.033(2) 0.004(2)
Co3 0.032(2) 0.062(3) 0.042(2) 0.0204(19) 0.0081(17) 0.0134(18)
Co4 0.0190(17) 0.038(2) 0.040(2) 0.0044(16) -0.0022(14) 0.0111(15)
P1 0.017(2) 0.033(2) 0.035(2) 0.008(2) 0.007(2) 0.015(2)
P2 0.022(3) 0.038(3) 0.027(3) 0.011(2) 0.006(2) 0.015(2)
P3 0.020(2) 0.033(3) 0.034(3) 0.006(2) 0.003(2) 0.015(2)
P4 0.013(2) 0.045(3) 0.039(3) 0.018(3) 0.004(2) 0.010(2)
P5 0.025(3) 0.048(3) 0.044(3) 0.010(3) 0.015(2) 0.013(2)
P6 0.022(3) 0.046(3) 0.033(3) 0.012(3) 0.008(2) 0.016(2)
O1 0.018(5) 0.036(4) 0.036(3) 0.011(3) 0.012(4) 0.014(4)
O2 0.017(4) 0.036(4) 0.034(4) 0.011(3) 0.005(4) 0.014(4)
O3 0.027(5) 0.036(4) 0.035(6) 0.013(4) 0.005(5) 0.020(4)
O4 0.022(4) 0.042(6) 0.025(4) 0.009(4) 0.005(4) 0.018(4)
O5 0.031(5) 0.037(4) 0.028(5) 0.012(4) 0.004(5) 0.019(4)
O6 0.025(5) 0.048(5) 0.034(6) 0.008(4) 0.011(4) 0.018(4)
O7 0.017(4) 0.032(5) 0.032(5) 0.005(4) 0.003(4) 0.011(4)
O8 0.042(4) 0.036(4) 0.032(4) 0.009(3) 0.008(3) 0.015(3)
O9 0.021(4) 0.029(5) 0.031(5) 0.007(4) 0.002(3) 0.014(4)
O10 0.017(5) 0.043(4) 0.036(6) 0.021(4) 0.010(4) 0.012(4)
O11 0.021(3) 0.034(4) 0.030(3) 0.010(3) 0.003(3) 0.011(3)
O12 0.016(5) 0.044(6) 0.041(5) 0.019(4) 0.006(4) 0.010(4)
O13 0.021(5) 0.049(5) 0.041(6) 0.012(4) 0.011(4) 0.012(4)
O14 0.018(5) 0.047(6) 0.038(5) 0.006(5) 0.006(4) 0.015(5)
O15 0.033(5) 0.042(6) 0.051(4) 0.015(4) 0.022(4) 0.014(5)
O16 0.028(5) 0.049(5) 0.032(6) 0.011(4) 0.010(4) 0.017(4)
O17 0.020(5) 0.047(5) 0.028(5) 0.010(4) 0.005(4) 0.012(4)
O18 0.021(5) 0.042(6) 0.039(6) 0.012(4) 0.012(4) 0.016(5)
O19 0.049(6) 0.072(8) 0.066(8) 0.027(7) 0.032(6) 0.016(6)
O20 0.038(6) 0.070(8) 0.058(7) 0.021(6) 0.028(6) 0.025(6)
O21 0.048(7) 0.048(5) 0.042(6) 0.001(5) 0.013(5) 0.017(5)
O22 0.052(8) 0.050(7) 0.041(5) 0.004(6) 0.012(6) 0.012(7)
O23 0.033(5) 0.060(7) 0.051(8) 0.011(6) 0.015(5) 0.028(5)
O24 0.028(6) 0.057(7) 0.063(8) 0.013(8) 0.012(6) 0.023(5)
O25 0.029(6) 0.049(6) 0.045(6) -0.001(6) 0.003(6) 0.011(5)
O26 0.036(6) 0.051(6) 0.055(8) 0.007(6) 0.009(7) 0.018(5)
O27 0.037(7) 0.052(8) 0.045(6) 0.013(5) 0.001(6) 0.016(6)
O28 0.032(6) 0.049(7) 0.046(7) 0.018(5) 0.004(5) 0.021(5)
O29 0.032(6) 0.048(7) 0.052(7) 0.014(6) 0.006(6) 0.013(6)
O30 0.033(6) 0.040(5) 0.051(7) 0.011(4) 0.003(6) 0.013(4)
O31 0.037(7) 0.053(7) 0.043(6) 0.023(5) 0.005(5) 0.018(6)
O32 0.042(8) 0.056(7) 0.040(7) 0.021(6) 0.006(6) 0.013(6)
O33 0.056(8) 0.061(8) 0.056(8) 0.023(7) 0.029(6) 0.015(6)
O34 0.044(6) 0.062(7) 0.063(7) 0.024(5) 0.032(6) 0.028(5)
O35 0.034(5) 0.055(7) 0.057(8) 0.017(5) 0.029(5) 0.025(5)
O36 0.041(5) 0.053(7) 0.052(7) 0.021(5) 0.025(5) 0.032(5)
O37 0.049(7) 0.051(5) 0.037(5) 0.008(4) 0.015(5) 0.021(5)
O38 0.035(6) 0.045(4) 0.038(4) 0.007(4) 0.010(4) 0.022(4)
O39 0.059(8) 0.044(4) 0.048(6) 0.004(4) 0.017(6) 0.016(5)
O40 0.073(9) 0.103(14) 0.099(14) 0.006(12) 0.008(11) 0.038(9)
O41 0.039(6) 0.034(6) 0.050(6) 0.014(5) 0.015(5) 0.017(5)
O42 0.039(5) 0.038(7) 0.049(6) 0.019(6) 0.014(5) 0.019(5)
O43 0.032(6) 0.034(5) 0.052(5) 0.010(3) 0.016(4) 0.013(4)
O44 0.038(6) 0.043(5) 0.056(6) 0.009(5) 0.020(5) 0.010(4)
O45 0.057(8) 0.056(7) 0.046(4) 0.022(5) 0.020(5) 0.022(6)
O46 0.065(9) 0.081(7) 0.053(7) 0.026(6) 0.027(6) 0.023(6)
O47 0.021(4) 0.041(6) 0.032(6) 0.002(5) -0.005(4) 0.009(4)
O48 0.028(5) 0.038(4) 0.032(5) 0.003(4) -0.004(4) 0.008(4)
O49W 0.021(5) 0.039(9) 0.033(7) -0.001(6) 0.002(5) 0.008(5)
O50W 0.030(4) 0.033(4) 0.028(4) 0.006(3) 0.003(4) 0.006(3)
C1 0.021(5) 0.039(7) 0.040(6) 0.007(5) 0.010(5) 0.008(5)
C2 0.028(5) 0.041(6) 0.041(5) 0.008(4) 0.010(4) 0.008(5)
C3 0.042(6) 0.046(6) 0.046(6) 0.009(5) 0.007(5) 0.011(6)
C4 0.049(7) 0.051(6) 0.048(6) 0.011(5) 0.005(6) 0.011(6)
C5 0.046(7) 0.052(6) 0.046(6) 0.008(5) 0.008(6) 0.009(6)
C6 0.037(6) 0.047(6) 0.044(6) 0.005(5) 0.011(5) 0.008(6)
C7 0.033(6) 0.043(6) 0.044(6) 0.007(5) 0.010(5) 0.006(6)
C8 0.032(5) 0.042(7) 0.040(6) 0.006(5) 0.003(5) 0.011(6)
C9 0.044(6) 0.047(6) 0.047(5) 0.011(5) 0.003(5) 0.013(5)
C10 0.052(7) 0.050(6) 0.055(6) 0.013(5) 0.005(5) 0.015(6)
C11 0.057(7) 0.054(6) 0.057(6) 0.016(5) 0.005(6) 0.014(6)
C12 0.061(7) 0.058(7) 0.057(6) 0.014(6) 0.006(6) 0.011(6)
C13 0.061(7) 0.059(7) 0.053(6) 0.011(5) 0.005(6) 0.012(6)
C14 0.054(7) 0.055(6) 0.050(6) 0.010(5) 0.007(6) 0.013(6)
C15 0.024(5) 0.046(6) 0.045(7) 0.014(5) 0.005(5) 0.013(5)
C16 0.037(6) 0.051(5) 0.050(6) 0.007(5) 0.009(5) 0.009(5)
C17 0.053(7) 0.058(6) 0.053(6) 0.008(5) 0.008(5) 0.009(6)
C18 0.061(7) 0.063(7) 0.057(6) 0.006(5) 0.007(6) 0.009(6)
C19 0.061(7) 0.061(6) 0.060(6) 0.004(6) 0.010(6) 0.009(6)
C20 0.058(7) 0.057(6) 0.060(7) 0.007(5) 0.011(6) 0.007(6)
C21 0.049(7) 0.053(6) 0.056(6) 0.008(5) 0.011(5) 0.008(6)
C22 0.027(5) 0.049(7) 0.051(7) 0.010(6) -0.001(4) 0.011(5)
C23 0.039(5) 0.057(6) 0.059(6) 0.012(5) 0.007(5) 0.008(5)
C24 0.050(6) 0.060(6) 0.066(7) 0.016(6) 0.011(5) 0.006(5)
C25 0.057(7) 0.068(6) 0.073(7) 0.014(6) 0.016(6) 0.004(5)
C26 0.061(7) 0.073(7) 0.075(7) 0.011(6) 0.019(6) 0.007(5)
C27 0.057(7) 0.070(6) 0.071(7) 0.008(6) 0.019(5) 0.011(6)
C28 0.050(6) 0.063(6) 0.064(7) 0.008(6) 0.015(5) 0.010(5)
C29 0.045(5) 0.068(7) 0.076(7) 0.011(6) 0.013(5) -0.001(5)
C30 0.065(6) 0.083(7) 0.086(7) 0.014(5) 0.026(5) 0.004(5)
C31 0.085(7) 0.092(7) 0.094(7) 0.020(5) 0.031(5) 0.007(6)
C32 0.090(7) 0.096(8) 0.097(7) 0.021(6) 0.033(6) 0.010(6)
C33 0.088(7) 0.097(8) 0.096(8) 0.017(6) 0.031(6) 0.011(6)
C34 0.082(7) 0.095(7) 0.092(8) 0.014(6) 0.030(6) 0.014(6)
C35 0.075(7) 0.090(7) 0.090(7) 0.010(6) 0.027(5) 0.013(5)
C36 0.039(6) 0.060(7) 0.057(7) 0.007(5) 0.000(5) 0.008(6)
C37 0.065(6) 0.073(6) 0.068(6) 0.016(5) 0.003(5) 0.014(5)
C38 0.082(7) 0.083(7) 0.075(6) 0.022(5) 0.012(5) 0.012(6)
C39 0.090(8) 0.086(7) 0.080(7) 0.025(5) 0.013(6) 0.016(6)
C40 0.093(8) 0.090(7) 0.087(7) 0.022(6) 0.014(6) 0.019(6)
C41 0.086(7) 0.086(7) 0.087(7) 0.023(6) 0.012(6) 0.023(6)
C42 0.076(7) 0.079(7) 0.082(7) 0.018(5) 0.008(5) 0.023(6)
C43 0.053(6) 0.070(6) 0.064(6) 0.020(5) 0.025(5) 0.015(5)
C44 0.063(6) 0.074(7) 0.064(6) 0.016(5) 0.030(5) 0.012(5)
C45 0.069(8) 0.084(9) 0.079(10) 0.012(8) 0.033(6) 0.005(7)
C46 0.090(10) 0.089(10) 0.074(8) 0.024(8) 0.025(7) 0.010(8)
C47 0.074(10) 0.078(7) 0.079(10) 0.009(7) 0.027(8) 0.016(7)
C48 0.038(5) 0.057(6) 0.060(6) 0.014(5) 0.011(5) 0.021(4)
C49 0.044(5) 0.065(6) 0.067(6) 0.012(5) 0.016(6) 0.014(5)
C50 0.070(9) 0.075(9) 0.078(8) 0.007(7) 0.016(8) 0.008(7)
C51 0.070(10) 0.078(10) 0.078(8) 0.019(7) 0.021(7) 0.007(7)
C52 0.056(8) 0.078(9) 0.083(10) 0.012(7) 0.016(8) 0.021(7)
C53 0.050(6) 0.049(5) 0.046(5) 0.005(4) 0.012(5) 0.014(5)
C54 0.052(6) 0.055(6) 0.048(5) 0.005(5) 0.012(5) 0.015(5)
C55 0.060(9) 0.061(8) 0.057(9) 0.013(7) 0.011(7) 0.013(7)
C56 0.060(8) 0.065(10) 0.055(9) 0.009(7) 0.020(7) 0.012(7)
C57 0.057(8) 0.060(7) 0.058(9) 0.009(7) 0.011(7) 0.008(7)
C58 0.038(5) 0.048(5) 0.048(6) 0.003(5) 0.009(5) 0.016(4)
C59 0.045(6) 0.051(5) 0.052(6) 0.006(6) 0.010(5) 0.014(5)
C60 0.054(8) 0.058(9) 0.060(8) 0.009(7) 0.018(7) 0.014(7)
C61 0.049(8) 0.053(8) 0.059(9) 0.008(7) 0.013(6) 0.018(7)
C62 0.044(8) 0.046(8) 0.052(7) 0.002(7) 0.013(6) 0.016(7)
C63 0.036(5) 0.044(5) 0.047(6) 0.011(4) 0.005(4) 0.011(4)
C64 0.045(6) 0.050(6) 0.049(6) 0.013(5) 0.008(5) 0.008(5)
C65 0.049(9) 0.054(9) 0.055(8) 0.014(6) 0.013(7) 0.010(7)
C66 0.052(8) 0.054(9) 0.054(8) 0.013(7) 0.009(6) 0.002(6)
C67 0.054(8) 0.051(8) 0.053(9) 0.018(7) 0.013(7) 0.011(7)
C68 0.043(6) 0.055(6) 0.043(5) 0.015(5) 0.008(5) 0.012(5)
C69 0.051(6) 0.055(6) 0.049(6) 0.020(5) 0.009(5) 0.013(5)
C70 0.054(7) 0.061(9) 0.061(9) 0.020(8) 0.010(6) 0.014(7)
C71 0.065(9) 0.067(10) 0.060(7) 0.027(6) 0.017(7) 0.016(8)
C72 0.066(9) 0.058(7) 0.065(9) 0.016(6) 0.001(7) 0.014(7)
C73 0.057(6) 0.063(6) 0.062(6) 0.021(5) 0.026(5) 0.016(5)
C74 0.065(6) 0.073(7) 0.067(6) 0.014(5) 0.033(5) 0.016(5)
C75 0.085(10) 0.089(9) 0.081(8) 0.003(7) 0.028(7) 0.013(7)
C76 0.078(10) 0.087(9) 0.085(10) 0.022(7) 0.035(7) 0.008(7)
C77 0.078(9) 0.080(9) 0.088(10) 0.013(7) 0.024(7) 0.025(7)
C78 0.044(5) 0.056(6) 0.057(6) 0.019(5) 0.022(4) 0.019(4)
C79 0.047(5) 0.062(6) 0.064(6) 0.017(5) 0.020(5) 0.020(5)
C80 0.059(8) 0.071(8) 0.074(9) 0.014(7) 0.019(8) 0.008(7)
C81 0.060(9) 0.075(9) 0.073(8) 0.008(6) 0.026(7) 0.023(8)
C82 0.062(9) 0.073(9) 0.075(9) 0.021(7) 0.011(7) 0.022(7)
C83 0.044(5) 0.049(4) 0.039(4) 0.007(4) 0.013(5) 0.021(4)
C84 0.054(6) 0.054(6) 0.049(6) 0.004(5) 0.009(5) 0.015(5)
C85 0.059(9) 0.061(9) 0.058(7) 0.005(7) 0.003(6) 0.012(7)
C86 0.057(8) 0.055(8) 0.054(9) 0.001(7) 0.008(7) 0.016(7)
C87 0.058(9) 0.065(9) 0.063(9) 0.006(7) 0.013(7) 0.008(6)
C88 0.070(7) 0.066(5) 0.069(7) 0.010(5) 0.024(6) 0.026(5)
C89 0.089(7) 0.073(6) 0.084(7) 0.008(6) 0.025(6) 0.021(5)
C90 0.042(5) 0.037(5) 0.046(5) 0.011(5) 0.013(4) 0.015(4)
C91 0.045(6) 0.041(6) 0.049(6) 0.012(5) 0.010(5) 0.017(5)
C92 0.052(8) 0.058(9) 0.059(9) 0.010(7) 0.016(7) 0.020(6)
C93 0.056(9) 0.043(7) 0.056(9) 0.016(7) 0.003(7) 0.012(6)
C94 0.047(9) 0.044(9) 0.050(6) 0.012(7) 0.009(6) 0.013(7)
C95 0.039(5) 0.043(4) 0.053(5) 0.010(4) 0.018(4) 0.009(4)
C96 0.053(6) 0.052(6) 0.060(6) 0.008(5) 0.015(5) 0.002(5)
C97 0.070(9) 0.070(9) 0.064(7) 0.014(7) 0.014(6) 0.001(7)
C98 0.066(9) 0.058(8) 0.070(10) 0.003(7) 0.022(7) 0.009(7)
C99 0.061(8) 0.057(9) 0.067(9) 0.012(7) 0.021(7) 0.002(6)
C100 0.063(6) 0.072(6) 0.057(5) 0.022(5) 0.023(5) 0.015(5)
C101 0.077(7) 0.075(6) 0.073(7) 0.031(5) 0.016(5) 0.016(5)
C102 0.081(8) 0.087(10) 0.088(9) 0.025(8) 0.010(7) 0.019(7)
C103 0.081(10) 0.075(9) 0.091(9) 0.024(7) 0.014(7) 0.017(7)
C104 0.096(10) 0.094(10) 0.095(9) 0.040(7) 0.026(7) 0.013(8)
C105 0.028(4) 0.037(4) 0.034(4) 0.004(4) -0.002(4) 0.008(3)
C106 0.034(6) 0.037(5) 0.035(6) 0.004(5) 0.002(5) 0.006(5)
C107 0.041(8) 0.045(8) 0.046(9) 0.002(6) 0.009(7) 0.010(7)
C108 0.037(7) 0.043(9) 0.043(8) 0.004(7) 0.006(6) 0.004(6)
C109 0.040(8) 0.040(8) 0.035(7) 0.003(6) 0.002(6) 0.007(7)
C112 0.036(6) 0.042(6) 0.047(6) 0.012(5) 0.006(5) 0.014(5)
C113 0.044(8) 0.049(8) 0.049(7) 0.013(7) 0.001(6) 0.013(7)
C114 0.043(9) 0.046(7) 0.049(9) 0.016(7) 0.001(7) 0.012(6)
C115 0.042(8) 0.055(9) 0.051(8) 0.009(7) 0.010(7) 0.011(7)
C116 0.036(5) 0.046(6) 0.044(5) 0.013(5) 0.003(4) 0.016(5)
C117 0.112(10) 0.108(10) 0.100(8) 0.017(7) 0.013(7) 0.014(8)
C118 0.109(9) 0.092(9) 0.112(11) 0.008(8) 0.024(7) 0.031(8)
C119 0.108(10) 0.107(10) 0.115(10) 0.020(8) 0.032(8) 0.007(7)
N1 0.060(6) 0.063(6) 0.058(5) 0.018(4) 0.014(4) 0.010(5)
C110 0.057(8) 0.061(9) 0.058(6) 0.015(7) 0.013(6) 0.010(7)
C111 0.060(12) 0.060(12) 0.059(8) 0.012(9) 0.010(9) 0.013(9)

loop_
_atom_type_symbol
_atom_type_description
_atom_type_scat_dispersion_real
_atom_type_scat_dispersion_imag
_atom_type_scat_source
C C 0.0033 0.0016 'International Tables Vol C Tables 4.2.6.8 and 6.1.1.4'
H H 0.0000 0.0000 'International Tables Vol C Tables 4.2.6.8 and 6.1.1.4'
O O 0.0106 0.0060 'International Tables Vol C Tables 4.2.6.8 and 6.1.1.4'
P P 0.1023 0.0942 'International Tables Vol C Tables 4.2.6.8 and 6.1.1.4'
Co Co 0.3494 0.9721 'International Tables Vol C Tables 4.2.6.8 and 6.1.1.4'
Dy Dy -0.1892 4.4098 'International Tables Vol C Tables 4.2.6.8 and 6.1.1.4'
N N 0.0061 0.0033 'International Tables Vol C Tables 4.2.6.8 and 6.1.1.4'

loop_
_geom_angle_atom_site_label_1
_geom_angle_atom_site_label_2
_geom_angle_atom_site_label_3
_geom_angle
O13 Dy1 O21 172.6(6)
O13 Dy1 O20 90.2(7)
O21 Dy1 O20 94.0(7)
O13 Dy1 O7 82.9(6)
O21 Dy1 O7 95.8(6)
O20 Dy1 O7 154.7(6)
O13 Dy1 O23 102.7(6)
O21 Dy1 O23 83.9(7)
O20 Dy1 O23 83.1(7)
O7 Dy1 O23 74.8(6)
O13 Dy1 O6 84.0(6)
O21 Dy1 O6 91.0(6)
O20 Dy1 O6 76.9(6)
O7 Dy1 O6 126.1(5)
O23 Dy1 O6 159.0(6)
O13 Dy1 O4 88.3(5)
O21 Dy1 O4 84.4(6)
O20 Dy1 O4 136.1(6)
O7 Dy1 O4 68.3(5)
O23 Dy1 O4 139.7(6)
O6 Dy1 O4 59.3(5)
O13 Dy1 P2 84.8(4)
O21 Dy1 P2 88.1(5)
O20 Dy1 P2 105.8(5)
O7 Dy1 P2 97.8(4)
O23 Dy1 P2 168.4(5)
O6 Dy1 P2 29.0(4)
O4 Dy1 P2 30.3(4)
O13 Dy1 Dy2 83.9(4)
O21 Dy1 Dy2 90.7(5)
O20 Dy1 Dy2 166.1(5)
O7 Dy1 Dy2 36.8(4)
O23 Dy1 Dy2 110.4(5)
O6 Dy1 Dy2 90.0(4)
O4 Dy1 Dy2 31.5(3)
P2 Dy1 Dy2 61.16(12)
O3 Dy2 O4 87.3(6)
O3 Dy2 O11 84.4(6)
O4 Dy2 O11 164.6(5)
O3 Dy2 O47 81.7(6)
O4 Dy2 O47 81.9(6)
O11 Dy2 O47 84.0(6)
O3 Dy2 O50W 75.8(6)
O4 Dy2 O50W 98.6(6)
O11 Dy2 O50W 92.0(5)
O47 Dy2 O50W 157.5(6)
O3 Dy2 O48 134.5(6)
O4 Dy2 O48 90.2(6)
O11 Dy2 O48 86.3(6)
O47 Dy2 O48 53.0(5)
O50W Dy2 O48 149.0(5)
O3 Dy2 O9 142.3(5)
O4 Dy2 O9 125.0(5)
O11 Dy2 O9 67.8(5)
O47 Dy2 O9 118.2(5)
O50W Dy2 O9 80.1(5)
O48 Dy2 O9 70.7(5)
O3 Dy2 O7 138.3(6)
O4 Dy2 O7 67.5(5)
O11 Dy2 O7 126.5(5)
O47 Dy2 O7 123.8(5)
O50W Dy2 O7 76.0(5)
O48 Dy2 O7 80.3(5)
O9 Dy2 O7 58.9(5)
O3 Dy2 C105 106.9(7)
O4 Dy2 C105 83.5(7)
O11 Dy2 C105 86.4(7)
O47 Dy2 C105 25.2(6)
O50W Dy2 C105 176.7(6)
O48 Dy2 C105 28.0(6)
O9 Dy2 C105 96.6(6)
O7 Dy2 C105 102.6(6)
O3 Dy2 P3 156.9(4)
O4 Dy2 P3 95.2(4)
O11 Dy2 P3 97.5(4)
O47 Dy2 P3 121.3(4)
O50W Dy2 P3 81.1(4)
O48 Dy2 P3 68.5(4)
O9 Dy2 P3 29.9(4)
O7 Dy2 P3 29.7(4)
C105 Dy2 P3 96.2(5)
O3 Dy2 Dy3 115.1(4)
O4 Dy2 Dy3 157.3(4)
O11 Dy2 Dy3 34.8(4)
O47 Dy2 Dy3 103.9(4)
O50W Dy2 Dy3 84.3(4)
O48 Dy2 Dy3 76.8(4)
O9 Dy2 Dy3 33.0(4)
O7 Dy2 Dy3 91.8(4)
C105 Dy2 Dy3 92.8(5)
P3 Dy2 Dy3 62.88(13)
O3 Dy2 Dy1 114.9(4)
O4 Dy2 Dy1 34.6(4)
O11 Dy2 Dy1 159.0(4)
O47 Dy2 Dy1 105.9(4)
O50W Dy2 Dy1 85.5(4)
O48 Dy2 Dy1 85.2(4)
O9 Dy2 Dy1 91.3(4)
O7 Dy2 Dy1 32.8(3)
C105 Dy2 Dy1 94.9(5)
P3 Dy2 Dy1 61.47(13)
Dy3 Dy2 Dy1 124.31(3)
O30 Dy3 O17 166.0(6)
O30 Dy3 O31 96.1(7)
O17 Dy3 O31 89.7(6)
O30 Dy3 O9 94.3(6)
O17 Dy3 O9 85.3(6)
O31 Dy3 O9 155.4(6)
O30 Dy3 O28 83.8(6)
O17 Dy3 O28 109.6(6)
O31 Dy3 O28 82.0(6)
O9 Dy3 O28 77.0(6)
O30 Dy3 O11 81.5(6)
O17 Dy3 O11 85.4(5)
O31 Dy3 O11 135.2(6)
O9 Dy3 O11 68.4(5)
O28 Dy3 O11 141.1(6)
O30 Dy3 O12 82.9(6)
O17 Dy3 O12 86.2(6)
O31 Dy3 O12 75.7(6)
O9 Dy3 O12 127.8(5)
O28 Dy3 O12 152.6(6)
O11 Dy3 O12 59.6(5)
O30 Dy3 P4 81.9(5)
O17 Dy3 P4 84.3(4)
O31 Dy3 P4 105.4(5)
O9 Dy3 P4 98.1(4)
O28 Dy3 P4 164.6(5)
O11 Dy3 P4 29.9(4)
O12 Dy3 P4 29.7(4)
O30 Dy3 Dy2 87.9(5)
O17 Dy3 Dy2 83.6(4)
O31 Dy3 Dy2 165.8(5)
O9 Dy3 Dy2 36.5(4)
O28 Dy3 Dy2 112.0(4)
O11 Dy3 Dy2 31.9(4)
O12 Dy3 Dy2 91.3(4)
P4 Dy3 Dy2 61.64(12)
O10 Dy4 O35 104.7(6)
O10 Dy4 O1 79.2(6)
O35 Dy4 O1 77.9(6)
O10 Dy4 O34 81.4(6)
O35 Dy4 O34 78.4(6)
O1 Dy4 O34 144.3(6)
O10 Dy4 O37 155.8(6)
O35 Dy4 O37 93.0(7)
O1 Dy4 O37 121.3(6)
O34 Dy4 O37 86.3(7)
O10 Dy4 O18 89.3(5)
O35 Dy4 O18 148.4(6)
O1 Dy4 O18 77.1(5)
O34 Dy4 O18 132.4(6)
O37 Dy4 O18 83.8(6)
O10 Dy4 O16 79.2(5)
O35 Dy4 O16 150.7(6)
O1 Dy4 O16 130.8(5)
O34 Dy4 O16 73.4(6)
O37 Dy4 O16 77.4(6)
O18 Dy4 O16 59.0(5)
O10 Dy4 O38 148.9(5)
O35 Dy4 O38 74.5(6)
O1 Dy4 O38 70.1(6)
O34 Dy4 O38 127.5(6)
O37 Dy4 O38 51.8(6)
O18 Dy4 O38 78.9(5)
O16 Dy4 O38 117.1(5)
O10 Dy4 C83 169.5(7)
O35 Dy4 C83 83.2(7)
O1 Dy4 C83 96.1(7)
O34 Dy4 C83 107.2(8)
O37 Dy4 C83 25.5(7)
O18 Dy4 C83 80.5(7)
O16 Dy4 C83 97.3(7)
O38 Dy4 C83 26.3(6)
O10 Dy4 P6 83.2(4)
O35 Dy4 P6 172.1(5)
O1 Dy4 P6 103.8(4)
O34 Dy4 P6 103.3(5)
O37 Dy4 P6 79.5(5)
O18 Dy4 P6 29.1(4)
O16 Dy4 P6 30.0(4)
O38 Dy4 P6 98.6(4)
C83 Dy4 P6 88.9(6)
O10 Dy4 Dy5 114.2(4)
O35 Dy4 Dy5 67.7(5)
O1 Dy4 Dy5 35.1(4)
O34 Dy4 Dy5 145.2(5)
O37 Dy4 Dy5 87.5(5)
O18 Dy4 Dy5 80.7(4)
O16 Dy4 Dy5 138.0(4)
O38 Dy4 Dy5 35.7(4)
C83 Dy4 Dy5 62.0(6)
P6 Dy4 Dy5 109.13(13)
O39 Dy5 O36 80.8(7)
O39 Dy5 O41 80.5(6)
O36 Dy5 O41 72.8(6)
O39 Dy5 O43 85.6(6)
O36 Dy5 O43 147.4(6)
O41 Dy5 O43 75.8(6)
O39 Dy5 O38 80.6(6)
O36 Dy5 O38 77.8(6)
O41 Dy5 O38 147.1(6)
O43 Dy5 O38 129.0(6)
O39 Dy5 O49W 108.0(6)
O36 Dy5 O49W 143.7(6)
O41 Dy5 O49W 142.5(6)
O43 Dy5 O49W 68.8(6)
O38 Dy5 O49W 69.5(5)
O39 Dy5 O2 151.2(6)
O36 Dy5 O2 105.5(6)
O41 Dy5 O2 74.9(6)
O43 Dy5 O2 74.1(6)
O38 Dy5 O2 128.1(6)
O49W Dy5 O2 83.7(5)
O39 Dy5 O1 147.9(6)
O36 Dy5 O1 78.1(6)
O41 Dy5 O1 115.3(6)
O43 Dy5 O1 124.3(5)
O38 Dy5 O1 71.5(6)
O49W Dy5 O1 77.1(5)
O2 Dy5 O1 59.3(5)
O39 Dy5 P1 167.5(5)
O36 Dy5 P1 87.4(5)
O41 Dy5 P1 92.2(4)
O43 Dy5 P1 102.5(4)
O38 Dy5 P1 101.0(4)
O49W Dy5 P1 83.9(4)
O2 Dy5 P1 30.4(4)
O1 Dy5 P1 29.7(4)
O39 Dy5 Dy6 122.6(5)
O36 Dy5 Dy6 129.6(5)
O41 Dy5 Dy6 69.1(4)
O43 Dy5 Dy6 41.1(4)
O38 Dy5 Dy6 143.5(4)
O49W Dy5 Dy6 76.1(4)
O2 Dy5 Dy6 33.1(4)
O1 Dy5 Dy6 89.4(4)
P1 Dy5 Dy6 62.73(12)
O39 Dy5 Dy4 116.3(5)
O36 Dy5 Dy4 69.6(4)
O41 Dy5 Dy4 134.9(4)
O43 Dy5 Dy4 142.4(4)
O38 Dy5 Dy4 39.5(4)
O49W Dy5 Dy4 75.2(4)
O2 Dy5 Dy4 91.8(4)
O1 Dy5 Dy4 32.8(4)
P1 Dy5 Dy4 62.41(13)
Dy6 Dy5 Dy4 119.69(4)
O5 Dy6 O45 80.5(6)
O5 Dy6 O2 82.8(6)
O45 Dy6 O2 142.9(6)
O5 Dy6 O42 113.3(6)
O45 Dy6 O42 80.3(6)
O2 Dy6 O42 76.3(6)
O5 Dy6 O44 153.2(6)
O45 Dy6 O44 83.6(7)
O2 Dy6 O44 121.9(6)
O42 Dy6 O44 84.8(6)
O5 Dy6 O15 79.9(6)
O45 Dy6 O15 73.4(6)
O2 Dy6 O15 135.3(5)
O42 Dy6 O15 148.2(6)
O44 Dy6 O15 75.0(6)
O5 Dy6 O14 88.4(5)
O45 Dy6 O14 131.8(6)
O2 Dy6 O14 80.3(5)
O42 Dy6 O14 145.3(6)
O44 Dy6 O14 86.3(6)
O15 Dy6 O14 58.5(5)
O5 Dy6 O43 150.1(6)
O45 Dy6 O43 129.2(6)
O2 Dy6 O43 70.8(5)
O42 Dy6 O43 74.4(6)
O44 Dy6 O43 51.2(6)
O15 Dy6 O43 109.1(6)
O14 Dy6 O43 73.9(5)
O5 Dy6 C95 166.7(7)
O45 Dy6 C95 106.0(8)
O2 Dy6 C95 97.6(7)
O42 Dy6 C95 79.6(7)
O44 Dy6 C95 24.4(7)
O15 Dy6 C95 90.7(7)
O14 Dy6 C95 78.6(7)
O43 Dy6 C95 26.9(6)
O5 Dy6 P5 83.2(4)
O45 Dy6 P5 102.5(5)
O2 Dy6 P5 108.1(4)
O42 Dy6 P5 163.5(5)
O44 Dy6 P5 79.5(5)
O15 Dy6 P5 29.2(4)
O14 Dy6 P5 29.3(4)
O43 Dy6 P5 91.8(4)
C95 Dy6 P5 84.1(6)
O5 Dy6 Dy5 117.5(4)
O45 Dy6 Dy5 149.2(5)
O2 Dy6 Dy5 35.2(4)
O42 Dy6 Dy5 69.6(4)
O44 Dy6 Dy5 86.7(5)
O15 Dy6 Dy5 131.7(4)
O14 Dy6 Dy5 76.4(4)
O43 Dy6 Dy5 35.7(4)
C95 Dy6 Dy5 62.5(6)
P5 Dy6 Dy5 104.41(14)
O22 Co1 O24 105.5(8)
O22 Co1 O26 102.7(8)
O24 Co1 O26 106.1(8)
O22 Co1 O8 123.6(8)
O24 Co1 O8 112.4(8)
O26 Co1 O8 104.8(7)
O46 Co2 O19 105.1(9)
O46 Co2 O15 100.2(8)
O19 Co2 O15 113.7(8)
O46 Co2 O6 140.4(8)
O19 Co2 O6 101.3(8)
O15 Co2 O6 95.4(7)
O46 Co2 N1 69.5(14)
O19 Co2 N1 85.5(14)
O15 Co2 N1 160.4(14)
O6 Co2 N1 84.0(13)
O33 Co3 O16 106.8(8)
O33 Co3 O32 102.8(8)
O16 Co3 O32 121.3(7)
O33 Co3 O12 122.1(8)
O16 Co3 O12 103.7(7)
O32 Co3 O12 101.5(7)
O8 Co4 O29 174.2(7)
O8 Co4 O25 83.1(7)
O29 Co4 O25 100.6(8)
O8 Co4 O27 85.2(7)
O29 Co4 O27 90.0(7)
O25 Co4 O27 94.9(7)
O8 Co4 O48 84.3(7)
O29 Co4 O48 98.7(7)
O25 Co4 O48 107.7(7)
O27 Co4 O48 153.6(7)
O3 P1 O1 115.0(9)
O3 P1 O2 115.3(9)
O1 P1 O2 102.0(9)
O3 P1 C1 107.3(11)
O1 P1 C1 107.8(10)
O2 P1 C1 109.1(10)
O3 P1 Dy5 143.5(7)
O1 P1 Dy5 52.1(6)
O2 P1 Dy5 51.6(6)
C1 P1 Dy5 109.2(9)
O5 P2 O6 113.3(10)
O5 P2 O4 113.5(9)
O6 P2 O4 103.0(9)
O5 P2 C8 110.9(11)
O6 P2 C8 109.0(11)
O4 P2 C8 106.7(11)
O5 P2 Dy1 128.1(7)
O6 P2 Dy1 51.1(6)
O4 P2 Dy1 51.9(6)
C8 P2 Dy1 121.0(9)
O7 P3 O9 106.3(9)
O7 P3 O8 109.1(9)
O9 P3 O8 103.6(9)
O7 P3 C15 112.6(11)
O9 P3 C15 111.3(11)
O8 P3 C15 113.3(11)
O7 P3 Dy2 54.5(6)
O9 P3 Dy2 53.6(6)
O8 P3 Dy2 106.3(7)
C15 P3 Dy2 140.3(9)
O10 P4 O12 112.4(10)
O10 P4 O11 114.4(9)
O12 P4 O11 103.4(9)
O10 P4 C22 110.2(11)
O12 P4 C22 109.1(12)
O11 P4 C22 107.0(11)
O10 P4 Dy3 127.8(7)
O12 P4 Dy3 52.7(6)
O11 P4 Dy3 50.7(6)
C22 P4 Dy3 122.0(10)
O13 P5 O15 112.7(10)
O13 P5 O14 114.5(10)
O15 P5 O14 105.4(9)
O13 P5 C29 108.5(13)
O15 P5 C29 108.1(14)
O14 P5 C29 107.4(13)
O13 P5 Dy6 131.0(7)
O15 P5 Dy6 52.6(6)
O14 P5 Dy6 52.8(6)
C29 P5 Dy6 120.5(12)
O17 P6 O18 114.5(9)
O17 P6 O16 111.3(10)
O18 P6 O16 105.5(9)
O17 P6 C36 108.2(12)
O18 P6 C36 106.8(12)
O16 P6 C36 110.4(13)
O17 P6 Dy4 129.4(7)
O18 P6 Dy4 51.1(6)
O16 P6 Dy4 54.5(6)
C36 P6 Dy4 122.3(11)
P1 O1 Dy4 149.5(10)
P1 O1 Dy5 98.3(8)
Dy4 O1 Dy5 112.1(6)
P1 O2 Dy6 145.9(9)
P1 O2 Dy5 98.0(8)
Dy6 O2 Dy5 111.7(6)
P1 O3 Dy2 158.2(10)
P2 O4 Dy2 144.6(9)
P2 O4 Dy1 97.7(7)
Dy2 O4 Dy1 113.8(6)
P2 O5 Dy6 146.9(10)
P2 O6 Co2 122.5(10)
P2 O6 Dy1 99.9(8)
Co2 O6 Dy1 115.2(7)
P3 O7 Dy1 147.0(9)
P3 O7 Dy2 95.7(7)
Dy1 O7 Dy2 110.4(6)
P3 O8 Co4 119.9(10)
P3 O8 Co1 125.1(10)
Co4 O8 Co1 113.5(8)
P3 O9 Dy3 152.7(9)
P3 O9 Dy2 96.5(7)
Dy3 O9 Dy2 110.5(6)
P4 O10 Dy4 148.1(9)
P4 O11 Dy2 146.3(9)
P4 O11 Dy3 99.4(7)
Dy2 O11 Dy3 113.3(6)
P4 O12 Co3 120.0(10)
P4 O12 Dy3 97.6(8)
Co3 O12 Dy3 108.6(6)
P5 O13 Dy1 143.0(10)
P5 O14 Dy6 97.9(8)
P5 O15 Co2 131.8(11)
P5 O15 Dy6 98.2(8)
Co2 O15 Dy6 110.5(8)
P6 O16 Co3 129.1(11)
P6 O16 Dy4 95.6(8)
Co3 O16 Dy4 111.3(7)
P6 O17 Dy3 144.7(9)
P6 O18 Dy4 99.9(8)
C43 O19 Co2 124(2)
C43 O20 Dy1 145(2)
C53 O21 Dy1 146(2)
C53 O22 Co1 130.7(19)
C48 O23 Dy1 176(2)
C48 O24 Co1 119.1(17)
C58 O25 Co4 129.7(18)
C58 O26 Co1 106.1(17)
C116 O27 Co4 133.9(18)
C116 O28 Dy3 140.0(17)
C63 O29 Co4 108.2(17)
C63 O30 Dy3 165.3(18)
C68 O31 Dy3 151.7(18)
C68 O32 Co3 125.1(18)
C73 O33 Co3 120.4(19)
C73 O34 Dy4 155(2)
C78 O35 Dy4 142.0(17)
C78 O36 Dy5 136.0(17)
C83 O37 Dy4 100.2(17)
C83 O38 Dy5 166.3(19)
C83 O38 Dy4 89.0(17)
Dy5 O38 Dy4 104.7(6)
C88 O39 Dy5 136.7(19)
C88 O40 H40B 109.5
C90 O41 Dy5 139.3(17)
C90 O42 Dy6 137.0(16)
C95 O43 Dy5 167.1(17)
C95 O43 Dy6 88.5(16)
Dy5 O43 Dy6 103.2(6)
C95 O44 Dy6 104.1(17)
C100 O45 Dy6 149.0(19)
C100 O46 Co2 120.3(17)
C105 O47 Dy2 101.2(14)
C105 O48 Co4 134.6(16)
C105 O48 Dy2 93.5(14)
Co4 O48 Dy2 126.0(7)
Dy5 O49W H49A 120.0
Dy5 O49W H49B 120.0
H49A O49W H49B 120.0
Dy2 O50W H50D 120.0
Dy2 O50W H50E 120.0
H50D O50W H50E 120.0
C2 C1 P1 115.8(17)
C2 C1 H1A 108.3
P1 C1 H1A 108.3
C2 C1 H1B 108.3
P1 C1 H1B 108.3
H1A C1 H1B 107.4
C7 C2 C3 116(3)
C7 C2 C1 123(2)
C3 C2 C1 121(2)
C4 C3 C2 124(3)
C4 C3 H3A 118.2
C2 C3 H3A 118.2
C3 C4 C5 118(3)
C3 C4 H4A 120.9
C5 C4 H4A 120.9
C6 C5 C4 121(3)
C6 C5 H5A 119.4
C4 C5 H5A 119.4
C5 C6 C7 119(3)
C5 C6 H6A 120.3
C7 C6 H6A 120.3
C2 C7 C6 122(3)
C2 C7 H7A 119.1
C6 C7 H7A 119.1
C9 C8 P2 117(2)
C9 C8 H8A 108.1
P2 C8 H8A 108.1
C9 C8 H8B 108.1
P2 C8 H8B 108.1
H8A C8 H8B 107.3
C14 C9 C10 117(3)
C14 C9 C8 121(3)
C10 C9 C8 123(3)
C9 C10 C11 121(3)
C9 C10 H10A 119.5
C11 C10 H10A 119.5
C12 C11 C10 120(3)
C12 C11 H11A 120.2
C10 C11 H11A 120.2
C11 C12 C13 123(3)
C11 C12 H12A 118.6
C13 C12 H12A 118.6
C12 C13 C14 118(3)
C12 C13 H13A 121.2
C14 C13 H13A 121.2
C9 C14 C13 122(3)
C9 C14 H14A 118.9
C13 C14 H14A 118.9
C16 C15 P3 122(2)
C16 C15 H15A 106.8
P3 C15 H15A 106.8
C16 C15 H15B 106.8
P3 C15 H15B 106.8
H15A C15 H15B 106.6
C21 C16 C17 114(3)
C21 C16 C15 125(3)
C17 C16 C15 121(3)
C16 C17 C18 122(3)
C16 C17 H17A 119.1
C18 C17 H17A 119.1
C19 C18 C17 119(3)
C19 C18 H18A 120.6
C17 C18 H18A 120.6
C18 C19 C20 121(3)
C18 C19 H19A 119.4
C20 C19 H19A 119.4
C19 C20 C21 117(3)
C19 C20 H20A 121.6
C21 C20 H20A 121.6
C16 C21 C20 127(3)
C16 C21 H21A 116.6
C20 C21 H21A 116.6
C23 C22 P4 119(2)
C23 C22 H22A 107.6
P4 C22 H22A 107.6
C23 C22 H22B 107.6
P4 C22 H22B 107.6
H22A C22 H22B 107.0
C24 C23 C28 120.0
C24 C23 C22 118.8(17)
C28 C23 C22 121.2(17)
C23 C24 C25 120.0
C23 C24 H24A 120.0
C25 C24 H24A 120.0
C26 C25 C24 120.0
C26 C25 H25A 120.0
C24 C25 H25A 120.0
C25 C26 C27 120.0
C25 C26 H26A 120.0
C27 C26 H26A 120.0
C28 C27 C26 120.0
C28 C27 H27A 120.0
C26 C27 H27A 120.0
C27 C28 C23 120.0
C27 C28 H28A 120.0
C23 C28 H28A 120.0
C30 C29 P5 113(2)
C30 C29 H29A 109.1
P5 C29 H29A 109.1
C30 C29 H29B 109.1
P5 C29 H29B 109.1
H29A C29 H29B 107.8
C31 C30 C35 120.0
C31 C30 C29 126(2)
C35 C30 C29 114(2)
C32 C31 C30 120.0
C32 C31 H31A 120.0
C30 C31 H31A 120.0
C31 C32 C33 120.0
C31 C32 H32A 120.0
C33 C32 H32A 120.0
C32 C33 C34 120.0
C32 C33 H33A 120.0
C34 C33 H33A 120.0
C33 C34 C35 120.0
C33 C34 H34A 120.0
C35 C34 H34A 120.0
C34 C35 C30 120.0
C34 C35 H35A 120.0
C30 C35 H35A 120.0
C37 C36 P6 115(2)
C37 C36 H36A 108.4
P6 C36 H36A 108.4
C37 C36 H36B 108.4
P6 C36 H36B 108.4
H36A C36 H36B 107.5
C38 C37 C42 120.0
C38 C37 C36 123(2)
C42 C37 C36 117(2)
C39 C38 C37 120.0
C39 C38 H38A 120.0
C37 C38 H38A 120.0
C38 C39 C40 120.0
C38 C39 H39A 120.0
C40 C39 H39A 120.0
C41 C40 C39 120.0
C41 C40 H40A 120.0
C39 C40 H40A 120.0
C40 C41 C42 120.0
C40 C41 H41A 120.0
C42 C41 H41A 120.0
C41 C42 C37 120.0
C41 C42 H42A 120.0
C37 C42 H42A 120.0
O20 C43 O19 127(3)
O20 C43 C44 118(3)
O19 C43 C44 114(3)
C47 C44 C45 118(3)
C47 C44 C43 113(3)
C45 C44 C43 109(3)
C47 C44 C46 107(3)
C45 C44 C46 102(3)
C43 C44 C46 105(3)
C44 C45 H45A 109.5
C44 C45 H45B 109.5
H45A C45 H45B 109.5
C44 C45 H45C 109.5
H45A C45 H45C 109.5
H45B C45 H45C 109.5
C44 C46 H46A 109.5
C44 C46 H46B 109.5
H46A C46 H46B 109.5
C44 C46 H46C 109.5
H46A C46 H46C 109.5
H46B C46 H46C 109.5
C44 C47 H47A 109.5
C44 C47 H47B 109.5
H47A C47 H47B 109.5
C44 C47 H47C 109.5
H47A C47 H47C 109.5
H47B C47 H47C 109.5
O24 C48 O23 118(3)
O24 C48 C49 119(3)
O23 C48 C49 123(3)
C52 C49 C50 113(3)
C52 C49 C48 111(3)
C50 C49 C48 107(3)
C52 C49 C51 110(3)
C50 C49 C51 108(3)
C48 C49 C51 108(3)
C49 C50 H50A 109.5
C49 C50 H50B 109.5
H50A C50 H50B 109.5
C49 C50 H50C 109.5
H50A C50 H50C 109.5
H50B C50 H50C 109.5
C49 C51 H51A 109.5
C49 C51 H51B 109.5
H51A C51 H51B 109.5
C49 C51 H51C 109.5
H51A C51 H51C 109.5
H51B C51 H51C 109.5
C49 C52 H52A 109.5
C49 C52 H52B 109.5
H52A C52 H52B 109.5
C49 C52 H52C 109.5
H52A C52 H52C 109.5
H52B C52 H52C 109.5
O21 C53 O22 123(3)
O21 C53 C54 123(3)
O22 C53 C54 114(3)
C55 C54 C57 111(3)
C55 C54 C56 110(3)
C57 C54 C56 107(3)
C55 C54 C53 110(3)
C57 C54 C53 110(3)
C56 C54 C53 109(3)
C54 C55 H55A 109.5
C54 C55 H55B 109.5
H55A C55 H55B 109.5
C54 C55 H55C 109.5
H55A C55 H55C 109.5
H55B C55 H55C 109.5
C54 C56 H56A 109.5
C54 C56 H56B 109.5
H56A C56 H56B 109.5
C54 C56 H56C 109.5
H56A C56 H56C 109.5
H56B C56 H56C 109.5
C54 C57 H57A 109.5
C54 C57 H57B 109.5
H57A C57 H57B 109.5
C54 C57 H57C 109.5
H57A C57 H57C 109.5
H57B C57 H57C 109.5
O26 C58 O25 117(3)
O26 C58 C59 125(3)
O25 C58 C59 118(3)
C58 C59 C61 111(3)
C58 C59 C62 108(3)
C61 C59 C62 110(3)
C58 C59 C60 112(3)
C61 C59 C60 108(3)
C62 C59 C60 108(3)
C59 C60 H60A 109.5
C59 C60 H60B 109.5
H60A C60 H60B 109.5
C59 C60 H60C 109.5
H60A C60 H60C 109.5
H60B C60 H60C 109.5
C59 C61 H61A 109.5
C59 C61 H61B 109.5
H61A C61 H61B 109.5
C59 C61 H61C 109.5
H61A C61 H61C 109.5
H61B C61 H61C 109.5
C59 C62 H62A 109.5
C59 C62 H62B 109.5
H62A C62 H62B 109.5
C59 C62 H62C 109.5
H62A C62 H62C 109.5
H62B C62 H62C 109.5
O30 C63 O29 125(3)
O30 C63 C64 119(3)
O29 C63 C64 115(3)
C65 C64 C63 111(3)
C65 C64 C66 111(3)
C63 C64 C66 114(2)
C65 C64 C67 109(2)
C63 C64 C67 105(2)
C66 C64 C67 106(2)
C64 C65 H65A 109.5
C64 C65 H65B 109.5
H65A C65 H65B 109.5
C64 C65 H65C 109.5
H65A C65 H65C 109.5
H65B C65 H65C 109.5
C64 C66 H66A 109.5
C64 C66 H66B 109.5
H66A C66 H66B 109.5
C64 C66 H66C 109.5
H66A C66 H66C 109.5
H66B C66 H66C 109.5
C64 C67 H67A 109.5
C64 C67 H67B 109.5
H67A C67 H67B 109.5
C64 C67 H67C 109.5
H67A C67 H67C 109.5
H67B C67 H67C 109.5
O32 C68 O31 122(3)
O32 C68 C69 119(3)
O31 C68 C69 119(3)
C72 C69 C71 113(3)
C72 C69 C68 110(3)
C71 C69 C68 114(3)
C72 C69 C70 105(3)
C71 C69 C70 107(3)
C68 C69 C70 108(2)
C69 C70 H70A 109.5
C69 C70 H70B 109.5
H70A C70 H70B 109.5
C69 C70 H70C 109.5
H70A C70 H70C 109.5
H70B C70 H70C 109.5
C69 C71 H71A 109.5
C69 C71 H71B 109.5
H71A C71 H71B 109.5
C69 C71 H71C 109.5
H71A C71 H71C 109.5
H71B C71 H71C 109.5
C69 C72 H72A 109.5
C69 C72 H72B 109.5
H72A C72 H72B 109.5
C69 C72 H72C 109.5
H72A C72 H72C 109.5
H72B C72 H72C 109.5
O34 C73 O33 123(3)
O34 C73 C74 120(3)
O33 C73 C74 116(3)
C75 C74 C76 118(3)
C75 C74 C77 106(3)
C76 C74 C77 108(3)
C75 C74 C73 108(3)
C76 C74 C73 110(3)
C77 C74 C73 106(3)
C74 C75 H75A 109.5
C74 C75 H75B 109.5
H75A C75 H75B 109.5
C74 C75 H75C 109.5
H75A C75 H75C 109.5
H75B C75 H75C 109.5
C74 C76 H76A 109.5
C74 C76 H76B 109.5
H76A C76 H76B 109.5
C74 C76 H76C 109.5
H76A C76 H76C 109.5
H76B C76 H76C 109.5
C74 C77 H77A 109.5
C74 C77 H77B 109.5
H77A C77 H77B 109.5
C74 C77 H77C 109.5
H77A C77 H77C 109.5
H77B C77 H77C 109.5
O35 C78 O36 122(3)
O35 C78 C79 117(3)
O36 C78 C79 121(3)
C81 C79 C80 106(3)
C81 C79 C82 107(3)
C80 C79 C82 109(3)
C81 C79 C78 109(3)
C80 C79 C78 115(3)
C82 C79 C78 110(3)
C79 C80 H80A 109.5
C79 C80 H80B 109.5
H80A C80 H80B 109.5
C79 C80 H80C 109.5
H80A C80 H80C 109.5
H80B C80 H80C 109.5
C79 C81 H81A 109.5
C79 C81 H81B 109.5
H81A C81 H81B 109.5
C79 C81 H81C 109.5
H81A C81 H81C 109.5
H81B C81 H81C 109.5
C79 C82 H82A 109.5
C79 C82 H82B 109.5
H82A C82 H82B 109.5
C79 C82 H82C 109.5
H82A C82 H82C 109.5
H82B C82 H82C 109.5
O37 C83 O38 119(3)
O37 C83 C84 121(3)
O38 C83 C84 120(3)
O37 C83 Dy4 54.4(14)
O38 C83 Dy4 64.7(15)
C84 C83 Dy4 174(2)
C85 C84 C86 107(3)
C85 C84 C83 111(3)
C86 C84 C83 104(2)
C85 C84 C87 112(3)
C86 C84 C87 111(3)
C83 C84 C87 112(2)
C84 C85 H85A 109.5
C84 C85 H85B 109.5
H85A C85 H85B 109.5
C84 C85 H85C 109.5
H85A C85 H85C 109.5
H85B C85 H85C 109.5
C84 C86 H86A 109.5
C84 C86 H86B 109.5
H86A C86 H86B 109.5
C84 C86 H86C 109.5
H86A C86 H86C 109.5
H86B C86 H86C 109.5
C84 C87 H87A 109.5
C84 C87 H87B 109.5
H87A C87 H87B 109.5
C84 C87 H87C 109.5
H87A C87 H87C 109.5
H87B C87 H87C 109.5
O39 C88 O40 127(3)
O39 C88 C89 121(2)
O40 C88 C89 112(2)
C119 C89 C117 109.4(12)
C119 C89 C118 109.3(12)
C117 C89 C118 109.2(12)
C119 C89 C88 109.8(12)
C117 C89 C88 109.7(12)
C118 C89 C88 109.5(12)
O41 C90 O42 125(2)
O41 C90 C91 120(2)
O42 C90 C91 115(2)
C93 C91 C90 108(2)
C93 C91 C92 107(2)
C90 C91 C92 111(2)
C93 C91 C94 108(2)
C90 C91 C94 111(2)
C92 C91 C94 111(2)
C91 C92 H92A 109.5
C91 C92 H92B 109.5
H92A C92 H92B 109.5
C91 C92 H92C 109.5
H92A C92 H92C 109.5
H92B C92 H92C 109.5
C91 C93 H93A 109.5
C91 C93 H93B 109.5
H93A C93 H93B 109.5
C91 C93 H93C 109.5
H93A C93 H93C 109.5
H93B C93 H93C 109.5
C91 C94 H94A 109.5
C91 C94 H94B 109.5
H94A C94 H94B 109.5
C91 C94 H94C 109.5
H94A C94 H94C 109.5
H94B C94 H94C 109.5
O44 C95 O43 116(3)
O44 C95 C96 124(3)
O43 C95 C96 119(3)
O44 C95 Dy6 51.5(14)
O43 C95 Dy6 64.6(14)
C96 C95 Dy6 176(2)
C95 C96 C97 109(3)
C95 C96 C98 109(3)
C97 C96 C98 109(3)
C95 C96 C99 112(3)
C97 C96 C99 108(3)
C98 C96 C99 109(3)
C96 C97 H97A 109.5
C96 C97 H97B 109.5
H97A C97 H97B 109.5
C96 C97 H97C 109.5
H97A C97 H97C 109.5
H97B C97 H97C 109.5
C96 C98 H98A 109.5
C96 C98 H98B 109.5
H98A C98 H98B 109.5
C96 C98 H98C 109.5
H98A C98 H98C 109.5
H98B C98 H98C 109.5
C96 C99 H99A 109.5
C96 C99 H99B 109.5
H99A C99 H99B 109.5
C96 C99 H99C 109.5
H99A C99 H99C 109.5
H99B C99 H99C 109.5
O45 C100 O46 116(2)
O45 C100 C101 116.3(19)
O46 C100 C101 127(2)
C104 C101 C103 109.9(12)
C104 C101 C102 109.5(12)
C103 C101 C102 109.4(12)
C104 C101 C100 109.6(12)
C103 C101 C100 109.5(12)
C102 C101 C100 109.0(12)
C101 C102 H10B 109.5
C101 C102 H10C 109.5
H10B C102 H10C 109.5
C101 C102 H10D 109.5
H10B C102 H10D 109.5
H10C C102 H10D 109.5
C101 C103 H10E 109.5
C101 C103 H10F 109.5
H10E C103 H10F 109.5
C101 C103 H10G 109.5
H10E C103 H10G 109.5
H10F C103 H10G 109.5
C101 C104 H10H 109.5
C101 C104 H10I 109.5
H10H C104 H10I 109.5
C101 C104 H10J 109.5
H10H C104 H10J 109.5
H10I C104 H10J 109.5
O47 C105 O48 112(2)
O47 C105 C106 124(2)
O48 C105 C106 124(2)
O47 C105 Dy2 53.7(12)
O48 C105 Dy2 58.5(12)
C106 C105 Dy2 173.8(19)
C105 C106 C108 107(2)
C105 C106 C107 114(2)
C108 C106 C107 113(2)
C105 C106 C109 107(2)
C108 C106 C109 107(2)
C107 C106 C109 107(2)
C106 C107 H10K 109.5
C106 C107 H10L 109.5
H10K C107 H10L 109.5
C106 C107 H10M 109.5
H10K C107 H10M 109.5
H10L C107 H10M 109.5
C106 C108 H10N 109.5
C106 C108 H10O 109.5
H10N C108 H10O 109.5
C106 C108 H10P 109.5
H10N C108 H10P 109.5
H10O C108 H10P 109.5
C106 C109 H10Q 109.5
C106 C109 H10R 109.5
H10Q C109 H10R 109.5
C106 C109 H10S 109.5
H10Q C109 H10S 109.5
H10R C109 H10S 109.5
C115 C112 C114 109(2)
C115 C112 C113 112(2)
C114 C112 C113 108(2)
C115 C112 C116 111(2)
C114 C112 C116 106(2)
C113 C112 C116 110(2)
C112 C113 H11B 109.5
C112 C113 H11C 109.5
H11B C113 H11C 109.5
C112 C113 H11D 109.5
H11B C113 H11D 109.5
H11C C113 H11D 109.5
C112 C114 H11E 109.5
C112 C114 H11F 109.5
H11E C114 H11F 109.5
C112 C114 H11G 109.5
H11E C114 H11G 109.5
H11F C114 H11G 109.5
C112 C115 H11H 109.5
C112 C115 H11I 109.5
H11H C115 H11I 109.5
C112 C115 H11J 109.5
H11H C115 H11J 109.5
H11I C115 H11J 109.5
O27 C116 O28 124(2)
O27 C116 C112 115(2)
O28 C116 C112 121(2)
C89 C117 H11K 109.5
C89 C117 H11L 109.5
H11K C117 H11L 109.5
C89 C117 H11M 109.5
H11K C117 H11M 109.5
H11L C117 H11M 109.5
C89 C118 H11N 109.5
C89 C118 H11O 109.5
H11N C118 H11O 109.5
C89 C118 H11P 109.5
H11N C118 H11P 109.5
H11O C118 H11P 109.5
C89 C119 H11Q 109.5
C89 C119 H11R 109.5
H11Q C119 H11R 109.5
C89 C119 H11S 109.5
H11Q C119 H11S 109.5
H11R C119 H11S 109.5
C110 N1 Co2 162(5)
N1 C110 C111 162(7)
C110 C111 H11T 109.5
C110 C111 H11U 109.5
H11T C111 H11U 109.5
C110 C111 H11V 109.5
H11T C111 H11V 109.5
H11U C111 H11V 109.5
N1S C1S C2S 179.9(19)
C1S C2S H2SA 109.5
C1S C2S H2SB 109.5
H2SA C2S H2SB 109.5
C1S C2S H2SC 109.4
H2SA C2S H2SC 109.5
H2SB C2S H2SC 109.5
N2S C3S C4S 160(10)
C3S C4S H4SA 109.5
C3S C4S H4SB 109.5
H4SA C4S H4SB 109.5
C3S C4S H4SC 109.5
H4SA C4S H4SC 109.5
H4SB C4S H4SC 109.5
N3S C5S C6S 174(9)
C5S C6S H6SA 109.5
C5S C6S H6SB 109.5
H6SA C6S H6SB 109.5
C5S C6S H6SC 109.5
H6SA C6S H6SC 109.5
H6SB C6S H6SC 109.5

loop_
_geom_bond_atom_site_label_1
_geom_bond_atom_site_label_2
_geom_bond_distance
Dy1 O13 2.239(18)
Dy1 O21 2.263(19)
Dy1 O20 2.264(19)
Dy1 O7 2.284(16)
Dy1 O23 2.295(17)
Dy1 O6 2.438(16)
Dy1 O4 2.453(15)
Dy1 P2 3.087(6)
Dy1 Dy2 3.9475(16)
Dy2 O3 2.234(15)
Dy2 O4 2.257(15)
Dy2 O11 2.264(16)
Dy2 O47 2.390(16)
Dy2 O50W 2.393(16)
Dy2 O48 2.487(17)
Dy2 O9 2.495(14)
Dy2 O7 2.522(15)
Dy2 C105 2.91(3)
Dy2 P3 3.081(6)
Dy2 Dy3 3.9312(16)
Dy3 O30 2.221(18)
Dy3 O17 2.230(17)
Dy3 O31 2.244(17)
Dy3 O9 2.287(16)
Dy3 O28 2.299(17)
Dy3 O11 2.441(15)
Dy3 O12 2.496(15)
Dy3 P4 3.111(6)
Dy4 O10 2.255(17)
Dy4 O35 2.281(17)
Dy4 O1 2.291(16)
Dy4 O34 2.305(19)
Dy4 O37 2.356(18)
Dy4 O18 2.437(15)
Dy4 O16 2.524(16)
Dy4 O38 2.581(18)
Dy4 C83 2.85(3)
Dy4 P6 3.086(6)
Dy4 Dy5 3.9224(18)
Dy5 O39 2.320(19)
Dy5 O36 2.334(17)
Dy5 O41 2.336(17)
Dy5 O43 2.338(17)
Dy5 O38 2.370(17)
Dy5 O49W 2.388(15)
Dy5 O2 2.419(16)
Dy5 O1 2.436(16)
Dy5 P1 3.056(7)
Dy5 Dy6 3.9000(18)
Dy6 O5 2.222(17)
Dy6 O45 2.289(18)
Dy6 O2 2.294(16)
Dy6 O42 2.346(17)
Dy6 O44 2.352(18)
Dy6 O15 2.480(16)
Dy6 O14 2.483(16)
Dy6 O43 2.633(18)
Dy6 C95 2.91(3)
Dy6 P5 3.089(7)
Co1 O22 1.951(19)
Co1 O24 1.981(19)
Co1 O26 2.017(19)
Co1 O8 2.019(17)
Co2 O46 1.93(2)
Co2 O19 1.98(2)
Co2 O15 2.002(18)
Co2 O6 2.035(18)
Co2 N1 2.445(10)
Co3 O33 1.91(2)
Co3 O16 1.946(18)
Co3 O32 1.969(18)
Co3 O12 2.022(17)
Co4 O8 1.976(18)
Co4 O29 2.012(19)
Co4 O25 2.057(18)
Co4 O27 2.069(18)
Co4 O48 2.106(17)
P1 O3 1.502(17)
P1 O1 1.528(17)
P1 O2 1.561(17)
P1 C1 1.80(2)
P2 O5 1.508(17)
P2 O6 1.519(17)
P2 O4 1.574(16)
P2 C8 1.79(3)
P3 O7 1.535(17)
P3 O9 1.546(17)
P3 O8 1.609(18)
P3 C15 1.81(2)
P4 O10 1.490(18)
P4 O12 1.555(17)
P4 O11 1.571(17)
P4 C22 1.78(3)
P5 O13 1.492(18)
P5 O15 1.520(19)
P5 O14 1.526(17)
P5 C29 1.85(3)
P6 O17 1.519(18)
P6 O18 1.522(17)
P6 O16 1.549(17)
P6 C36 1.81(3)
O19 C43 1.26(4)
O20 C43 1.24(4)
O21 C53 1.22(3)
O22 C53 1.28(3)
O23 C48 1.25(3)
O24 C48 1.25(3)
O25 C58 1.29(3)
O26 C58 1.26(3)
O27 C116 1.24(3)
O28 C116 1.25(3)
O29 C63 1.26(3)
O30 C63 1.23(3)
O31 C68 1.27(3)
O32 C68 1.27(3)
O33 C73 1.29(4)
O34 C73 1.20(3)
O35 C78 1.27(3)
O36 C78 1.29(3)
O37 C83 1.25(3)
O38 C83 1.26(3)
O39 C88 1.21(3)
O40 C88 1.34(4)
O40 H40B 0.8400
O41 C90 1.25(3)
O42 C90 1.29(3)
O43 C95 1.32(3)
O44 C95 1.24(3)
O45 C100 1.25(3)
O46 C100 1.27(3)
O47 C105 1.26(3)
O48 C105 1.37(3)
O49W H49A 0.9500
O49W H49B 0.9500
O50W H50D 0.9500
O50W H50E 0.9500
C1 C2 1.48(3)
C1 H1A 0.9900
C1 H1B 0.9900
C2 C7 1.37(4)
C2 C3 1.40(4)
C3 C4 1.36(4)
C3 H3A 0.9500
C4 C5 1.39(4)
C4 H4A 0.9500
C5 C6 1.33(4)
C5 H5A 0.9500
C6 C7 1.42(4)
C6 H6A 0.9500
C7 H7A 0.9500
C8 C9 1.52(4)
C8 H8A 0.9900
C8 H8B 0.9900
C9 C14 1.34(4)
C9 C10 1.38(4)
C10 C11 1.40(4)
C10 H10A 0.9500
C11 C12 1.28(4)
C11 H11A 0.9500
C12 C13 1.35(4)
C12 H12A 0.9500
C13 C14 1.40(4)
C13 H13A 0.9500
C14 H14A 0.9500
C15 C16 1.42(4)
C15 H15A 0.9900
C15 H15B 0.9900
C16 C21 1.34(4)
C16 C17 1.38(4)
C17 C18 1.41(4)
C17 H17A 0.9500
C18 C19 1.35(4)
C18 H18A 0.9500
C19 C20 1.36(4)
C19 H19A 0.9500
C20 C21 1.38(4)
C20 H20A 0.9500
C21 H21A 0.9500
C22 C23 1.46(3)
C22 H22A 0.9900
C22 H22B 0.9900
C23 C24 1.3900
C23 C28 1.3900
C24 C25 1.3900
C24 H24A 0.9500
C25 C26 1.3900
C25 H25A 0.9500
C26 C27 1.3900
C26 H26A 0.9500
C27 C28 1.3900
C27 H27A 0.9500
C28 H28A 0.9500
C29 C30 1.46(4)
C29 H29A 0.9900
C29 H29B 0.9900
C30 C31 1.3900
C30 C35 1.3900
C31 C32 1.3900
C31 H31A 0.9500
C32 C33 1.3900
C32 H32A 0.9500
C33 C34 1.3900
C33 H33A 0.9500
C34 C35 1.3900
C34 H34A 0.9500
C35 H35A 0.9500
C36 C37 1.51(3)
C36 H36A 0.9900
C36 H36B 0.9900
C37 C38 1.3900
C37 C42 1.3900
C38 C39 1.3900
C38 H38A 0.9500
C39 C40 1.3900
C39 H39A 0.9500
C40 C41 1.3900
C40 H40A 0.9500
C41 C42 1.3900
C41 H41A 0.9500
C42 H42A 0.9500
C43 C44 1.57(4)
C44 C47 1.40(5)
C44 C45 1.42(5)
C44 C46 1.68(5)
C45 H45A 0.9800
C45 H45B 0.9800
C45 H45C 0.9800
C46 H46A 0.9800
C46 H46B 0.9800
C46 H46C 0.9800
C47 H47A 0.9800
C47 H47B 0.9800
C47 H47C 0.9800
C48 C49 1.53(4)
C49 C52 1.41(4)
C49 C50 1.51(5)
C49 C51 1.55(5)
C50 H50A 0.9800
C50 H50B 0.9800
C50 H50C 0.9800
C51 H51A 0.9800
C51 H51B 0.9800
C51 H51C 0.9800
C52 H52A 0.9800
C52 H52B 0.9800
C52 H52C 0.9800
C53 C54 1.53(4)
C54 C55 1.47(4)
C54 C57 1.51(4)
C54 C56 1.50(4)
C55 H55A 0.9800
C55 H55B 0.9800
C55 H55C 0.9800
C56 H56A 0.9800
C56 H56B 0.9800
C56 H56C 0.9800
C57 H57A 0.9800
C57 H57B 0.9800
C57 H57C 0.9800
C58 C59 1.45(4)
C59 C61 1.46(4)
C59 C62 1.48(4)
C59 C60 1.56(4)
C60 H60A 0.9800
C60 H60B 0.9800
C60 H60C 0.9800
C61 H61A 0.9800
C61 H61B 0.9800
C61 H61C 0.9800
C62 H62A 0.9800
C62 H62B 0.9800
C62 H62C 0.9800
C63 C64 1.51(4)
C64 C65 1.48(4)
C64 C66 1.54(4)
C64 C67 1.56(4)
C65 H65A 0.9800
C65 H65B 0.9800
C65 H65C 0.9800
C66 H66A 0.9800
C66 H66B 0.9800
C66 H66C 0.9800
C67 H67A 0.9800
C67 H67B 0.9800
C67 H67C 0.9800
C68 C69 1.53(4)
C69 C72 1.45(4)
C69 C71 1.49(4)
C69 C70 1.53(4)
C70 H70A 0.9800
C70 H70B 0.9800
C70 H70C 0.9800
C71 H71A 0.9800
C71 H71B 0.9800
C71 H71C 0.9800
C72 H72A 0.9800
C72 H72B 0.9800
C72 H72C 0.9800
C73 C74 1.61(4)
C74 C75 1.38(5)
C74 C76 1.50(5)
C74 C77 1.53(5)
C75 H75A 0.9800
C75 H75B 0.9800
C75 H75C 0.9800
C76 H76A 0.9800
C76 H76B 0.9800
C76 H76C 0.9800
C77 H77A 0.9800
C77 H77B 0.9800
C77 H77C 0.9800
C78 C79 1.54(4)
C79 C81 1.49(4)
C79 C80 1.49(4)
C79 C82 1.53(4)
C80 H80A 0.9800
C80 H80B 0.9800
C80 H80C 0.9800
C81 H81A 0.9800
C81 H81B 0.9800
C81 H81C 0.9800
C82 H82A 0.9800
C82 H82B 0.9800
C82 H82C 0.9800
C83 C84 1.54(4)
C84 C85 1.50(4)
C84 C86 1.52(4)
C84 C87 1.56(4)
C85 H85A 0.9800
C85 H85B 0.9800
C85 H85C 0.9800
C86 H86A 0.9800
C86 H86B 0.9800
C86 H86C 0.9800
C87 H87A 0.9800
C87 H87B 0.9800
C87 H87C 0.9800
C88 C89 1.513(15)
C89 C119 1.483(15)
C89 C117 1.484(15)
C89 C118 1.487(13)
C90 C91 1.50(4)
C91 C93 1.49(4)
C91 C92 1.50(4)
C91 C94 1.55(4)
C92 H92A 0.9800
C92 H92B 0.9800
C92 H92C 0.9800
C93 H93A 0.9800
C93 H93B 0.9800
C93 H93C 0.9800
C94 H94A 0.9800
C94 H94B 0.9800
C94 H94C 0.9800
C95 C96 1.44(4)
C96 C97 1.50(4)
C96 C98 1.53(4)
C96 C99 1.54(4)
C97 H97A 0.9800
C97 H97B 0.9800
C97 H97C 0.9800
C98 H98A 0.9800
C98 H98B 0.9800
C98 H98C 0.9800
C99 H99A 0.9800
C99 H99B 0.9800
C99 H99C 0.9800
C100 C101 1.521(15)
C101 C104 1.480(15)
C101 C103 1.482(14)
C101 C102 1.486(15)
C102 H10B 0.9800
C102 H10C 0.9800
C102 H10D 0.9800
C103 H10E 0.9800
C103 H10F 0.9800
C103 H10G 0.9800
C104 H10H 0.9800
C104 H10I 0.9800
C104 H10J 0.9800
C105 C106 1.44(4)
C106 C108 1.50(4)
C106 C107 1.52(4)
C106 C109 1.56(3)
C107 H10K 0.9800
C107 H10L 0.9800
C107 H10M 0.9800
C108 H10N 0.9800
C108 H10O 0.9800
C108 H10P 0.9800
C109 H10Q 0.9800
C109 H10R 0.9800
C109 H10S 0.9800
C112 C115 1.47(4)
C112 C114 1.48(4)
C112 C113 1.51(4)
C112 C116 1.53(4)
C113 H11B 0.9800
C113 H11C 0.9800
C113 H11D 0.9800
C114 H11E 0.9800
C114 H11F 0.9800
C114 H11G 0.9800
C115 H11H 0.9800
C115 H11I 0.9800
C115 H11J 0.9800
C117 H11K 0.9800
C117 H11L 0.9800
C117 H11M 0.9800
C118 H11N 0.9800
C118 H11O 0.9800
C118 H11P 0.9800
C119 H11Q 0.9800
C119 H11R 0.9800
C119 H11S 0.9800
N1 C110 1.138(19)
C110 C111 1.507(19)
C111 H11T 0.9800
C111 H11U 0.9800
C111 H11V 0.9800
N1S C1S 1.148(7)
C1S C2S 1.519(7)
C2S H2SA 0.9800
C2S H2SB 0.9800
C2S H2SC 0.9800
N2S C3S 1.146(19)
C3S C4S 1.497(19)
C4S H4SA 0.9800
C4S H4SB 0.9800
C4S H4SC 0.9800
N3S C5S 1.158(19)
C5S C6S 1.523(19)
C6S H6SA 0.9800
C6S H6SB 0.9800
C6S H6SC 0.9800
